data_4133767
loop_
_publ_author_name
'Al Sabea, Hassan'
'Norel, Lucie'
'Galangau, Olivier'
'Hijazi, Hussein'
'M\'etivier, Remi'
'Roisnel, Thierry'
'Maury, Olivier'
'Bucher, Christophe'
'Riob\'e, Fran\,cois'
'Rigaut, St\'ephane'

_publ_section_title
;
 Dual Light and Redox Control of NIR Luminescence with Complementary
 Photochromic and Organometallic Antennae.
;
_journal_issue 51
_journal_name_full 'Journal of the American Chemical Society'
_journal_page_first 20026
_journal_page_last 20030
_journal_paper_doi 10.1021/jacs.9b11318
_journal_volume 141
_journal_year 2019
_chemical_compound_source 'synthesis as described'
_chemical_formula_moiety 'C147 H102 F27 N2 O6 P4 Ru S6 Yb'
_chemical_formula_sum 'C147 H102 F27 N2 O6 P4 Ru S6 Yb'
_chemical_formula_weight 3095.65
_space_group_crystal_system triclinic
_space_group_IT_number 2
_space_group_name_Hall '-P 1'
_space_group_name_H-M_alt 'P -1'
_atom_sites_solution_hydrogens geom
_audit_creation_method 'SHELXL-2018_3, CRYSCALC (Oct. 2018)'
_cell_angle_alpha 71.3100(10)
_cell_angle_beta 65.0590(10)
_cell_angle_gamma 68.595(2)
_cell_formula_units_Z 2
_cell_length_a 20.5660(7)
_cell_length_b 22.9402(8)
_cell_length_c 23.6774(9)
_cell_measurement_reflns_used 9761
_cell_measurement_temperature 150(2)
_cell_measurement_theta_max 27.4957
_cell_measurement_theta_min 2.5149
_cell_measurement_wavelength 0.71073
_cell_volume 9245.0(6)
_computing_cell_refinement 'APEX3 (Bruker, 2015)'
_computing_data_collection 'SAINT (Bruker, 2014)'
_computing_data_reduction 'SAINT (Bruker, 2014)'
_computing_molecular_graphics 'SXGRAPH (Farrugia, 1999), Mercury (CSD, 2016)'
_computing_publication_material 'CRYSCALC (T. Roisnel, local program, 2018)'
_computing_structure_refinement 'SHELXL-2018_3 (Sheldrick, 2018)'
_computing_structure_solution 'SHELXT (Sheldrick, 2015)'
_diffrn_ambient_temperature 150(2)
_diffrn_detector '(CMOS) PHOTON 100'
_diffrn_measured_fraction_theta_full 0.960
_diffrn_measured_fraction_theta_max 0.959
_diffrn_measurement_device_type 'D8 VENTURE Bruker AXS'
_diffrn_measurement_method 'rotation images'
_diffrn_radiation_monochromator 'multilayer monochromator'
_diffrn_radiation_probe x-ray
_diffrn_radiation_source 'Incoatec microfocus sealed tube'
_diffrn_radiation_type MoK\a
_diffrn_radiation_wavelength 0.71073
_diffrn_reflns_av_R_equivalents 0.0450
_diffrn_reflns_av_unetI/netI 0.0470
_diffrn_reflns_limit_h_max 26
_diffrn_reflns_limit_h_min -26
_diffrn_reflns_limit_k_max 29
_diffrn_reflns_limit_k_min -29
_diffrn_reflns_limit_l_max 30
_diffrn_reflns_limit_l_min -30
_diffrn_reflns_number 126032
_diffrn_reflns_theta_full 25.000
_diffrn_reflns_theta_max 27.532
_diffrn_reflns_theta_min 2.208
_exptl_absorpt_coefficient_mu 0.756
_exptl_absorpt_correction_T_max 0.934
_exptl_absorpt_correction_T_min 0.853
_exptl_absorpt_correction_type multi-scan
_exptl_absorpt_process_details
;
  [Sheldrick, G.M. (2014). SADABS Bruker AXS Inc., Madison, Wisconsin, USA]
;
_exptl_crystal_colour yellow
_exptl_crystal_density_diffrn 1.112
_exptl_crystal_description prism
_exptl_crystal_F_000 3118
_exptl_crystal_size_max 0.350
_exptl_crystal_size_mid 0.240
_exptl_crystal_size_min 0.090
_refine_diff_density_max 2.144
_refine_diff_density_min -1.537
_refine_diff_density_rms 0.114
_refine_ls_extinction_method none
_refine_ls_goodness_of_fit_ref 1.045
_refine_ls_hydrogen_treatment constr
_refine_ls_matrix_type full
_refine_ls_number_parameters 1309
_refine_ls_number_reflns 40861
_refine_ls_number_restraints 0
_refine_ls_restrained_S_all 1.045
_refine_ls_R_factor_all 0.1009
_refine_ls_R_factor_gt 0.0682
_refine_ls_shift/su_max 0.020
_refine_ls_shift/su_mean 0.000
_refine_ls_structure_factor_coef Fsqd
_refine_ls_weighting_details 'w=1/[\s^2^(Fo^2^)+(0.0651P)^2^+47.5868P] where P=(Fo^2^+2Fc^2^)/3'
_refine_ls_weighting_scheme calc
_refine_ls_wR_factor_gt 0.1599
_refine_ls_wR_factor_ref 0.1898
_reflns_Friedel_coverage 0.000
_reflns_number_gt 30086
_reflns_number_total 40861
_reflns_threshold_expression >2sigma(I)
_cod_data_source_file ja9b11318_si_002.cif
_cod_data_source_block HSOYBRU_2
_cod_depositor_comments 'Adding full bibliography for 4133767.cif.'
_cod_database_code 4133767

loop_
_space_group_symop_operation_xyz
'x, y, z'
'-x, -y, -z'

loop_
_atom_site_label
_atom_site_type_symbol
_atom_site_fract_x
_atom_site_fract_y
_atom_site_fract_z
_atom_site_U_iso_or_equiv
_atom_site_adp_type
_atom_site_occupancy
_atom_site_site_symmetry_order
_atom_site_calc_flag
_atom_site_refinement_flags_posn
_atom_site_refinement_flags_adp
Ru1 Ru 0.25286(2) 0.41614(2) 0.44661(2) 0.02413(8) Uani 1 1 d . .
P1 P 0.15444(7) 0.38988(5) 0.44364(6) 0.0266(2) Uani 1 1 d . .
P2 P 0.17613(6) 0.41721(5) 0.55356(6) 0.0249(2) Uani 1 1 d . .
P3 P 0.35761(7) 0.43590(6) 0.44823(6) 0.0262(2) Uani 1 1 d . .
P4 P 0.33104(7) 0.40822(6) 0.34139(6) 0.0297(3) Uani 1 1 d . .
C1 C 0.1134(3) 0.4321(2) 0.3807(2) 0.0319(10) Uani 1 1 d . .
C2 C 0.1399(3) 0.4797(3) 0.3325(3) 0.0393(12) Uani 1 1 d . .
H2 H 0.180127 0.491662 0.331368 0.047 Uiso 1 1 calc R U
C3 C 0.1083(4) 0.5101(3) 0.2858(3) 0.0479(14) Uani 1 1 d . .
H3 H 0.127446 0.542491 0.252599 0.057 Uiso 1 1 calc R U
C4 C 0.0495(4) 0.4942(3) 0.2866(3) 0.0486(14) Uani 1 1 d . .
H4 H 0.028084 0.515093 0.254343 0.058 Uiso 1 1 calc R U
C5 C 0.0220(3) 0.4467(3) 0.3358(3) 0.0442(13) Uani 1 1 d . .
H5 H -0.018603 0.435176 0.337082 0.053 Uiso 1 1 calc R U
C6 C 0.0529(3) 0.4164(3) 0.3825(3) 0.0356(11) Uani 1 1 d . .
H6 H 0.033143 0.384621 0.416161 0.043 Uiso 1 1 calc R U
C7 C 0.1659(3) 0.3056(3) 0.4457(3) 0.0425(5) Uani 1 1 d . .
C8 C 0.1726(3) 0.2859(3) 0.3937(3) 0.0425(5) Uani 1 1 d . .
H8 H 0.171748 0.315997 0.355362 0.051 Uiso 1 1 calc R U
C9 C 0.1805(3) 0.2216(3) 0.3973(3) 0.0425(5) Uani 1 1 d . .
H9 H 0.184686 0.208113 0.361611 0.051 Uiso 1 1 calc R U
C10 C 0.1822(3) 0.1779(3) 0.4529(3) 0.0425(5) Uani 1 1 d . .
H10 H 0.186304 0.134471 0.455741 0.051 Uiso 1 1 calc R U
C11 C 0.1779(3) 0.1967(3) 0.5039(3) 0.0425(5) Uani 1 1 d . .
H11 H 0.179814 0.166296 0.541894 0.051 Uiso 1 1 calc R U
C12 C 0.1709(3) 0.2608(3) 0.5001(3) 0.0425(5) Uani 1 1 d . .
H12 H 0.169429 0.273592 0.535085 0.051 Uiso 1 1 calc R U
C13 C 0.0808(3) 0.4443(2) 0.5531(2) 0.0322(5) Uani 1 1 d . .
H13A H 0.045365 0.439791 0.597328 0.039 Uiso 1 1 calc R U
H13B H 0.069622 0.490020 0.532548 0.039 Uiso 1 1 calc R U
C14 C 0.0715(3) 0.4050(2) 0.5171(2) 0.0322(5) Uani 1 1 d . .
H14A H 0.026555 0.427950 0.505260 0.039 Uiso 1 1 calc R U
H14B H 0.064273 0.363600 0.545226 0.039 Uiso 1 1 calc R U
C15 C 0.1785(3) 0.3417(3) 0.6122(3) 0.0399(5) Uani 1 1 d . .
C16 C 0.1145(3) 0.3217(3) 0.6520(3) 0.0399(5) Uani 1 1 d . .
H16 H 0.067399 0.347338 0.649183 0.048 Uiso 1 1 calc R U
C17 C 0.1197(3) 0.2643(3) 0.6958(3) 0.0399(5) Uani 1 1 d . .
H17 H 0.076399 0.249790 0.721359 0.048 Uiso 1 1 calc R U
C18 C 0.1869(3) 0.2286(3) 0.7020(3) 0.0399(5) Uani 1 1 d . .
H18 H 0.189893 0.189806 0.732498 0.048 Uiso 1 1 calc R U
C19 C 0.2503(3) 0.2487(3) 0.6644(3) 0.0399(5) Uani 1 1 d . .
H19 H 0.296683 0.224419 0.669485 0.048 Uiso 1 1 calc R U
C20 C 0.2457(3) 0.3050(3) 0.6189(3) 0.0399(5) Uani 1 1 d . .
H20 H 0.289637 0.318186 0.592112 0.048 Uiso 1 1 calc R U
C21 C 0.1742(3) 0.4712(2) 0.5979(2) 0.0273(9) Uani 1 1 d . .
C22 C 0.1831(3) 0.5320(2) 0.5656(3) 0.0361(11) Uani 1 1 d . .
H22 H 0.191339 0.544249 0.521287 0.043 Uiso 1 1 calc R U
C23 C 0.1798(4) 0.5744(3) 0.5977(3) 0.0466(14) Uani 1 1 d . .
H23 H 0.186798 0.615446 0.575176 0.056 Uiso 1 1 calc R U
C24 C 0.1667(4) 0.5576(3) 0.6617(3) 0.0486(14) Uani 1 1 d . .
H24 H 0.163887 0.587305 0.683400 0.058 Uiso 1 1 calc R U
C25 C 0.1574(4) 0.4976(3) 0.6950(3) 0.0461(14) Uani 1 1 d . .
H25 H 0.148771 0.485920 0.739299 0.055 Uiso 1 1 calc R U
C26 C 0.1608(3) 0.4548(3) 0.6629(3) 0.0367(11) Uani 1 1 d . .
H26 H 0.153920 0.413812 0.685580 0.044 Uiso 1 1 calc R U
C31 C 0.3893(3) 0.3875(2) 0.5147(3) 0.0374(5) Uani 1 1 d . .
C32 C 0.3605(3) 0.4100(3) 0.5712(3) 0.0374(5) Uani 1 1 d . .
H32 H 0.328908 0.452140 0.573164 0.045 Uiso 1 1 calc R U
C33 C 0.3778(3) 0.3711(2) 0.6248(3) 0.0374(5) Uani 1 1 d . .
H33 H 0.358014 0.386572 0.663025 0.045 Uiso 1 1 calc R U
C34 C 0.4242(3) 0.3096(2) 0.6216(3) 0.0374(5) Uani 1 1 d . .
H34 H 0.435802 0.282877 0.658002 0.045 Uiso 1 1 calc R U
C35 C 0.4532(3) 0.2874(3) 0.5665(3) 0.0374(5) Uani 1 1 d . .
H35 H 0.484789 0.245319 0.564760 0.045 Uiso 1 1 calc R U
C36 C 0.4368(3) 0.3260(2) 0.5128(3) 0.0374(5) Uani 1 1 d . .
H36 H 0.458205 0.310351 0.474532 0.045 Uiso 1 1 calc R U
C37 C 0.3710(3) 0.5131(3) 0.4421(3) 0.0421(5) Uani 1 1 d . .
C38 C 0.4348(3) 0.5143(3) 0.4478(3) 0.0421(5) Uani 1 1 d . .
H38 H 0.468129 0.475201 0.459388 0.051 Uiso 1 1 calc R U
C39 C 0.4509(3) 0.5714(3) 0.4371(3) 0.0421(5) Uani 1 1 d . .
H39 H 0.495152 0.571293 0.440932 0.051 Uiso 1 1 calc R U
C40 C 0.4027(3) 0.6279(3) 0.4210(3) 0.0421(5) Uani 1 1 d . .
H40 H 0.413611 0.667074 0.413622 0.051 Uiso 1 1 calc R U
C41 C 0.3384(3) 0.6284(3) 0.4153(3) 0.0421(5) Uani 1 1 d . .
H41 H 0.305029 0.667746 0.404419 0.051 Uiso 1 1 calc R U
C42 C 0.3226(3) 0.5706(3) 0.4257(3) 0.0421(5) Uani 1 1 d . .
H42 H 0.278526 0.570895 0.421557 0.051 Uiso 1 1 calc R U
C43 C 0.4256(3) 0.3731(2) 0.3443(2) 0.0322(5) Uani 1 1 d . .
H43A H 0.430807 0.328731 0.369044 0.039 Uiso 1 1 calc R U
H43B H 0.462462 0.372094 0.300790 0.039 Uiso 1 1 calc R U
C44 C 0.4390(3) 0.4141(2) 0.3759(2) 0.0322(5) Uani 1 1 d . .
H44A H 0.448786 0.453658 0.345062 0.039 Uiso 1 1 calc R U
H44B H 0.483726 0.390487 0.388030 0.039 Uiso 1 1 calc R U
C45 C 0.3245(3) 0.3553(3) 0.3008(2) 0.0353(11) Uani 1 1 d . .
C46 C 0.3498(3) 0.2889(3) 0.3186(3) 0.0400(12) Uani 1 1 d . .
H46 H 0.370804 0.271401 0.351355 0.048 Uiso 1 1 calc R U
C47 C 0.3445(4) 0.2482(3) 0.2887(3) 0.0500(15) Uani 1 1 d . .
H47 H 0.362421 0.203229 0.300534 0.060 Uiso 1 1 calc R U
C48 C 0.3131(4) 0.2737(4) 0.2418(3) 0.0580(17) Uani 1 1 d . .
H48 H 0.310609 0.246046 0.220664 0.070 Uiso 1 1 calc R U
C49 C 0.2856(4) 0.3382(4) 0.2253(3) 0.0603(18) Uani 1 1 d . .
H49 H 0.262176 0.355093 0.194287 0.072 Uiso 1 1 calc R U
C50 C 0.2919(3) 0.3796(3) 0.2542(3) 0.0489(14) Uani 1 1 d . .
H50 H 0.273857 0.424514 0.241863 0.059 Uiso 1 1 calc R U
C51 C 0.3459(4) 0.4786(3) 0.2772(3) 0.0589(7) Uani 1 1 d . .
C52 C 0.3996(4) 0.4709(3) 0.2173(3) 0.0589(7) Uani 1 1 d . .
H52 H 0.426788 0.429090 0.209451 0.071 Uiso 1 1 calc R U
C53 C 0.4138(4) 0.5232(3) 0.1692(3) 0.0589(7) Uani 1 1 d . .
H53 H 0.449889 0.517073 0.128649 0.071 Uiso 1 1 calc R U
C54 C 0.3751(4) 0.5845(3) 0.1806(3) 0.0589(7) Uani 1 1 d . .
H54 H 0.386337 0.620544 0.148553 0.071 Uiso 1 1 calc R U
C55 C 0.3199(4) 0.5927(3) 0.2392(3) 0.0589(7) Uani 1 1 d . .
H55 H 0.291068 0.634370 0.246533 0.071 Uiso 1 1 calc R U
C56 C 0.3068(4) 0.5393(3) 0.2872(3) 0.0589(7) Uani 1 1 d . .
H56 H 0.270086 0.545191 0.327615 0.071 Uiso 1 1 calc R U
C61 C 0.1906(3) 0.5102(2) 0.4307(2) 0.0284(9) Uani 1 1 d . .
C62 C 0.1507(3) 0.5632(2) 0.4229(2) 0.0328(10) Uani 1 1 d . .
C63 C 0.1068(3) 0.6280(2) 0.4093(3) 0.0357(11) Uani 1 1 d . .
C64 C 0.0984(4) 0.6534(3) 0.3497(3) 0.0514(15) Uani 1 1 d . .
H64 H 0.122653 0.628425 0.317738 0.062 Uiso 1 1 calc R U
C65 C 0.0543(4) 0.7157(3) 0.3375(4) 0.065(2) Uani 1 1 d . .
H65 H 0.050242 0.733275 0.296598 0.079 Uiso 1 1 calc R U
C66 C 0.0170(4) 0.7514(3) 0.3837(4) 0.069(2) Uani 1 1 d . .
H66 H -0.014572 0.792840 0.375433 0.083 Uiso 1 1 calc R U
C67 C 0.0252(4) 0.7273(3) 0.4418(4) 0.0639(19) Uani 1 1 d . .
H67 H 0.000177 0.752755 0.473421 0.077 Uiso 1 1 calc R U
C68 C 0.0700(3) 0.6660(3) 0.4551(3) 0.0482(14) Uani 1 1 d . .
H68 H 0.075412 0.649970 0.495637 0.058 Uiso 1 1 calc R U
C71 C 0.3077(3) 0.3222(2) 0.4658(2) 0.0285(7) Uani 1 1 d . .
C72 C 0.3426(3) 0.2667(2) 0.4772(2) 0.0285(7) Uani 1 1 d . .
C73 C 0.3848(3) 0.2041(2) 0.4958(2) 0.0281(4) Uani 1 1 d . .
C74 C 0.3539(3) 0.1595(2) 0.5440(2) 0.0281(4) Uani 1 1 d . .
H74 H 0.301440 0.169089 0.564677 0.034 Uiso 1 1 calc R U
C75 C 0.3986(3) 0.0997(2) 0.5634(2) 0.0281(4) Uani 1 1 d . .
H75 H 0.376767 0.069177 0.597329 0.034 Uiso 1 1 calc R U
C76 C 0.4748(3) 0.0858(2) 0.5327(2) 0.0281(4) Uani 1 1 d . .
N77 N 0.5064(2) 0.12855(17) 0.48327(18) 0.0268(6) Uani 1 1 d . .
C78 C 0.4623(3) 0.1855(2) 0.4659(2) 0.0281(4) Uani 1 1 d . .
H78 H 0.485003 0.214986 0.431083 0.034 Uiso 1 1 calc R U
C79 C 0.5260(3) 0.0239(2) 0.5492(2) 0.0325(5) Uani 1 1 d . .
C80 C 0.5001(3) -0.0267(2) 0.5951(2) 0.0325(5) Uani 1 1 d . .
H80 H 0.448160 -0.021698 0.616723 0.039 Uiso 1 1 calc R U
C81 C 0.5503(3) -0.0838(2) 0.6086(2) 0.0325(5) Uani 1 1 d . .
H81 H 0.533744 -0.118191 0.640302 0.039 Uiso 1 1 calc R U
C82 C 0.6255(3) -0.0896(2) 0.5747(2) 0.0325(5) Uani 1 1 d . .
H82 H 0.661491 -0.128563 0.582114 0.039 Uiso 1 1 calc R U
C83 C 0.6474(3) -0.0379(2) 0.5302(2) 0.0325(5) Uani 1 1 d . .
H83 H 0.699088 -0.042212 0.507684 0.039 Uiso 1 1 calc R U
N84 N 0.5994(2) 0.01777(17) 0.51721(18) 0.0268(6) Uani 1 1 d . .
Yb1 Yb 0.64291(2) 0.10734(2) 0.43642(2) 0.03158(7) Uani 1 1 d . .
S1 S 0.78898(9) 0.19327(7) 0.21523(7) 0.0476(3) Uani 1 1 d . .
S2 S 0.91032(16) 0.05450(11) 0.02239(13) 0.1049(10) Uani 1 1 d . .
O101 O 0.7477(2) 0.0639(2) 0.46331(19) 0.0457(9) Uani 1 1 d . .
C102 C 0.8155(3) 0.0591(3) 0.4303(3) 0.0527(15) Uani 1 1 d . .
C103 C 0.8663(5) 0.0143(6) 0.4677(5) 0.097(4) Uani 1 1 d . .
F104 F 0.8430(5) 0.0263(8) 0.5241(4) 0.222(7) Uani 1 1 d . .
F105 F 0.8665(6) -0.0427(4) 0.4778(7) 0.234(7) Uani 1 1 d . .
F106 F 0.9347(3) 0.0176(4) 0.4420(3) 0.130(3) Uani 1 1 d . .
C107 C 0.8470(3) 0.0866(3) 0.3686(3) 0.0564(17) Uani 1 1 d . .
H107 H 0.899720 0.077912 0.350837 0.068 Uiso 1 1 calc R U
C108 C 0.8057(3) 0.1264(2) 0.3309(3) 0.0406(12) Uani 1 1 d . .
O109 O 0.73584(19) 0.14216(17) 0.34959(17) 0.0360(8) Uani 1 1 d . .
C110 C 0.8430(3) 0.1497(3) 0.2617(3) 0.0464(14) Uani 1 1 d . .
C111 C 0.9172(4) 0.1387(4) 0.2259(4) 0.0652(19) Uani 1 1 d . .
H111 H 0.956103 0.115894 0.242653 0.078 Uiso 1 1 calc R U
C112 C 0.9287(4) 0.1657(4) 0.1604(4) 0.068(2) Uani 1 1 d . .
C113 C 0.8660(4) 0.1979(3) 0.1473(3) 0.0593(18) Uani 1 1 d . .
C114 C 0.8562(5) 0.2339(4) 0.0846(3) 0.069(2) Uani 1 1 d . .
H11A H 0.803014 0.252171 0.091058 0.103 Uiso 1 1 calc R U
H11B H 0.880956 0.268329 0.067134 0.103 Uiso 1 1 calc R U
H11C H 0.878212 0.204698 0.054945 0.103 Uiso 1 1 calc R U
C115 C 1.0044(5) 0.1562(5) 0.1110(4) 0.092(3) Uani 1 1 d . .
C116 C 1.0636(7) 0.1723(10) 0.1213(7) 0.140(3) Uani 1 1 d . .
F117 F 1.0443(5) 0.2350(6) 0.1211(5) 0.180(4) Uani 1 1 d . .
F118 F 1.0782(4) 0.1415(5) 0.1728(4) 0.176(4) Uani 1 1 d . .
C119 C 1.1307(7) 0.1539(9) 0.0606(6) 0.140(3) Uani 1 1 d . .
F120 F 1.1283(11) 0.2299(10) 0.0237(8) 0.353(11) Uani 1 1 d . .
F121 F 1.1926(5) 0.1535(9) 0.0568(7) 0.265(7) Uani 1 1 d . .
C122 C 1.1098(7) 0.1292(8) 0.0205(6) 0.140(3) Uani 1 1 d . .
F123 F 1.1234(5) 0.1668(5) -0.0350(3) 0.183(4) Uani 1 1 d . .
F124 F 1.1543(5) 0.0758(4) 0.0254(10) 0.473(19) Uani 1 1 d . .
C125 C 1.0281(5) 0.1329(4) 0.0577(4) 0.092(3) Uani 1 1 d . .
C126 C 0.9904(6) 0.1091(4) 0.0341(4) 0.0969(17) Uani 1 1 d . .
C127 C 0.9436(6) 0.0699(4) 0.0688(4) 0.0969(17) Uani 1 1 d . .
C128 C 0.9224(5) 0.0400(4) 0.1381(4) 0.0969(17) Uani 1 1 d . .
H12A H 0.888023 0.014608 0.148554 0.145 Uiso 1 1 calc R U
H12B H 0.967213 0.012201 0.147632 0.145 Uiso 1 1 calc R U
H12C H 0.898237 0.073485 0.163291 0.145 Uiso 1 1 calc R U
C129 C 0.9975(6) 0.1259(4) -0.0322(4) 0.0969(17) Uani 1 1 d . .
H129 H 1.027469 0.152787 -0.063091 0.116 Uiso 1 1 calc R U
C130 C 0.9576(6) 0.1002(4) -0.0469(4) 0.0969(17) Uani 1 1 d . .
C131 C 0.9538(5) 0.1060(4) -0.1071(3) 0.1213(18) Uani 1 1 d G .
C132 C 1.0047(4) 0.1311(4) -0.1621(4) 0.1213(18) Uani 1 1 d G .
H132 H 1.040721 0.145650 -0.159216 0.146 Uiso 1 1 calc R U
C133 C 1.0028(4) 0.1350(4) -0.2212(3) 0.1213(18) Uani 1 1 d G .
H133 H 1.037622 0.152127 -0.258750 0.146 Uiso 1 1 calc R U
C134 C 0.9501(4) 0.1137(4) -0.2254(3) 0.1213(18) Uani 1 1 d G .
H134 H 0.948841 0.116303 -0.265770 0.146 Uiso 1 1 calc R U
C135 C 0.8992(4) 0.0885(4) -0.1704(4) 0.1213(18) Uani 1 1 d G .
H135 H 0.863158 0.074002 -0.173256 0.146 Uiso 1 1 calc R U
C136 C 0.9010(4) 0.0847(4) -0.1113(3) 0.1213(18) Uani 1 1 d G .
H136 H 0.866255 0.067525 -0.073721 0.146 Uiso 1 1 calc R U
S11 S 0.64878(9) 0.37703(6) 0.39966(7) 0.0426(3) Uani 1 1 d . .
S12 S 0.93081(10) 0.40650(10) 0.17103(9) 0.0625(5) Uani 1 1 d . .
O201 O 0.6169(2) 0.13762(16) 0.52981(17) 0.0359(8) Uani 1 1 d . .
C202 C 0.6366(3) 0.1821(2) 0.5322(3) 0.0394(12) Uani 1 1 d . .
C203 C 0.6456(5) 0.1746(3) 0.5955(4) 0.064(2) Uani 1 1 d . .
F204 F 0.5804(4) 0.1812(4) 0.6412(2) 0.135(3) Uani 1 1 d . .
F205 F 0.6870(3) 0.11922(19) 0.6124(2) 0.0838(15) Uani 1 1 d . .
F206 F 0.6751(5) 0.2174(2) 0.5956(3) 0.127(3) Uani 1 1 d . .
C207 C 0.6495(3) 0.2369(3) 0.4864(3) 0.0393(12) Uani 1 1 d . .
H207 H 0.669012 0.264729 0.493190 0.047 Uiso 1 1 calc R U
C208 C 0.6340(3) 0.2512(2) 0.4305(2) 0.0310(10) Uani 1 1 d . .
O209 O 0.6108(2) 0.21573(15) 0.41647(16) 0.0315(7) Uani 1 1 d . .
C210 C 0.6437(3) 0.3108(2) 0.3837(3) 0.0340(11) Uani 1 1 d . .
C211 C 0.6530(3) 0.3198(2) 0.3214(3) 0.0365(11) Uani 1 1 d . .
H211 H 0.650993 0.288941 0.303770 0.044 Uiso 1 1 calc R U
C212 C 0.6662(3) 0.3801(3) 0.2851(3) 0.0398(12) Uani 1 1 d . .
C213 C 0.6639(3) 0.4166(3) 0.3223(3) 0.0427(13) Uani 1 1 d . .
C214 C 0.6678(4) 0.4848(3) 0.3034(4) 0.0600(18) Uani 1 1 d . .
H21A H 0.664868 0.498135 0.339962 0.090 Uiso 1 1 calc R U
H21B H 0.714982 0.488207 0.268833 0.090 Uiso 1 1 calc R U
H21C H 0.626265 0.512353 0.288975 0.090 Uiso 1 1 calc R U
C215 C 0.6783(4) 0.3999(3) 0.2171(3) 0.0468(14) Uani 1 1 d . .
C216 C 0.6217(4) 0.4001(4) 0.1943(4) 0.072(2) Uani 1 1 d . .
F217 F 0.5559(3) 0.4484(4) 0.2168(3) 0.110(2) Uani 1 1 d . .
F218 F 0.5946(3) 0.3516(3) 0.2169(2) 0.104(2) Uani 1 1 d . .
C219 C 0.6526(4) 0.4173(5) 0.1212(3) 0.067(2) Uani 1 1 d . .
F220 F 0.6022(3) 0.4577(4) 0.0987(3) 0.146(3) Uani 1 1 d . .
F221 F 0.6773(4) 0.3654(4) 0.0985(3) 0.141(3) Uani 1 1 d . .
C222 C 0.7171(5) 0.4436(5) 0.1081(4) 0.077(2) Uani 1 1 d . .
F223 F 0.6944(5) 0.5084(3) 0.0917(3) 0.136(3) Uani 1 1 d . .
F224 F 0.7738(3) 0.4225(5) 0.0589(2) 0.147(4) Uani 1 1 d . .
C225 C 0.7333(4) 0.4233(3) 0.1681(3) 0.0488(14) Uani 1 1 d . .
C226 C 0.8035(4) 0.4289(3) 0.1656(3) 0.0549(7) Uani 1 1 d . .
C227 C 0.8508(4) 0.3835(3) 0.1927(3) 0.0549(7) Uani 1 1 d . .
C228 C 0.8449(4) 0.3201(3) 0.2351(3) 0.0549(7) Uani 1 1 d . .
H22A H 0.889927 0.298932 0.246326 0.082 Uiso 1 1 calc R U
H22B H 0.801369 0.326115 0.273843 0.082 Uiso 1 1 calc R U
H22C H 0.839529 0.293545 0.212949 0.082 Uiso 1 1 calc R U
C229 C 0.8317(4) 0.4836(3) 0.1261(3) 0.0549(7) Uani 1 1 d . .
H229 H 0.804751 0.519644 0.103820 0.066 Uiso 1 1 calc R U
C230 C 0.9001(4) 0.4778(3) 0.1242(3) 0.0549(7) Uani 1 1 d . .
C231 C 0.9492(3) 0.5217(3) 0.0867(3) 0.1056(16) Uani 1 1 d G .
C232 C 0.9263(3) 0.5751(3) 0.0440(3) 0.1056(16) Uani 1 1 d G .
H232 H 0.878813 0.584522 0.040775 0.127 Uiso 1 1 calc R U
C233 C 0.9727(3) 0.6146(3) 0.0060(3) 0.1056(16) Uani 1 1 d G .
H233 H 0.957056 0.651154 -0.023173 0.127 Uiso 1 1 calc R U
C234 C 1.0422(3) 0.6008(3) 0.0107(3) 0.1056(16) Uani 1 1 d G .
H234 H 1.073923 0.627863 -0.015262 0.127 Uiso 1 1 calc R U
C235 C 1.0651(3) 0.5474(3) 0.0534(3) 0.1056(16) Uani 1 1 d G .
H235 H 1.112549 0.537941 0.056596 0.127 Uiso 1 1 calc R U
C236 C 1.0186(4) 0.5078(3) 0.0914(3) 0.1056(16) Uani 1 1 d G .
H236 H 1.034306 0.471309 0.120545 0.127 Uiso 1 1 calc R U
S21 S 0.54455(8) 0.21959(6) 0.25714(6) 0.0388(3) Uani 1 1 d . .
S22 S 0.3675(2) 0.1683(2) 0.11815(18) 0.1278(11) Uani 1 1 d . .
O301 O 0.7039(2) 0.01859(16) 0.39078(16) 0.0362(8) Uani 1 1 d . .
C302 C 0.7271(3) 0.0154(2) 0.3332(3) 0.0363(11) Uani 1 1 d . .
C303 C 0.7933(3) -0.0434(3) 0.3161(3) 0.0428(13) Uani 1 1 d . .
F304 F 0.8518(3) -0.0398(3) 0.3222(4) 0.140(3) Uani 1 1 d . .
F305 F 0.7791(3) -0.09617(17) 0.3530(2) 0.0909(18) Uani 1 1 d . .
F306 F 0.8143(3) -0.0507(2) 0.2573(2) 0.0974(19) Uani 1 1 d . .
C307 C 0.7020(3) 0.0557(2) 0.2858(2) 0.0353(11) Uani 1 1 d . .
H307 H 0.725867 0.047038 0.244073 0.042 Uiso 1 1 calc R U
C308 C 0.6405(3) 0.1107(2) 0.2976(2) 0.0329(10) Uani 1 1 d . .
O309 O 0.60609(19) 0.12748(16) 0.35085(16) 0.0320(7) Uani 1 1 d . .
C310 C 0.6153(3) 0.1504(3) 0.2449(3) 0.0371(11) Uani 1 1 d . .
C311 C 0.6395(4) 0.1436(3) 0.1830(3) 0.0518(15) Uani 1 1 d . .
H311 H 0.678756 0.108791 0.166658 0.062 Uiso 1 1 calc R U
C312 C 0.6002(4) 0.1933(3) 0.1462(3) 0.0535(15) Uani 1 1 d . .
C313 C 0.5470(3) 0.2394(3) 0.1799(3) 0.0457(13) Uani 1 1 d . .
C314 C 0.4977(4) 0.3001(3) 0.1567(3) 0.0591(17) Uani 1 1 d . .
H31A H 0.465796 0.322907 0.191722 0.089 Uiso 1 1 calc R U
H31B H 0.528278 0.326833 0.122465 0.089 Uiso 1 1 calc R U
H31C H 0.466720 0.290552 0.140621 0.089 Uiso 1 1 calc R U
C315 C 0.6156(4) 0.1971(4) 0.0789(3) 0.068(2) Uani 1 1 d . .
C316 C 0.6897(6) 0.2078(6) 0.0304(4) 0.089(3) Uani 1 1 d . .
F317 F 0.6951(5) 0.2654(4) 0.0216(3) 0.131(3) Uani 1 1 d . .
F318 F 0.7468(3) 0.1659(4) 0.0474(3) 0.111(2) Uani 1 1 d . .
C319 C 0.6906(8) 0.1943(9) -0.0310(4) 0.123(5) Uani 1 1 d . .
F320 F 0.7286(5) 0.2270(6) -0.0832(3) 0.188(4) Uani 1 1 d . .
F321 F 0.7221(5) 0.1310(5) -0.0330(4) 0.160(4) Uani 1 1 d . .
C322 C 0.6082(8) 0.2090(8) -0.0204(5) 0.121(4) Uani 1 1 d . .
F323 F 0.5833(5) 0.2692(5) -0.0484(3) 0.169(4) Uani 1 1 d . .
F324 F 0.5973(5) 0.1721(5) -0.0484(3) 0.159(3) Uani 1 1 d . .
C325 C 0.5693(6) 0.1967(5) 0.0519(4) 0.092(3) Uani 1 1 d . .
C326 C 0.4957(8) 0.1809(8) 0.0853(7) 0.126(2) Uani 1 1 d . .
C327 C 0.4373(8) 0.1985(7) 0.0633(6) 0.126(2) Uani 1 1 d . .
C328 C 0.4314(7) 0.2357(7) -0.0011(6) 0.126(2) Uani 1 1 d . .
H32A H 0.382264 0.240071 -0.001294 0.189 Uiso 1 1 calc R U
H32B H 0.437965 0.278187 -0.009061 0.189 Uiso 1 1 calc R U
H32C H 0.470057 0.212838 -0.034345 0.189 Uiso 1 1 calc R U
C329 C 0.4803(8) 0.1390(7) 0.1451(6) 0.126(2) Uani 1 1 d . .
H329 H 0.515027 0.117975 0.166658 0.151 Uiso 1 1 calc R U
C330 C 0.4084(8) 0.1320(7) 0.1689(6) 0.126(2) Uani 1 1 d . .
C331 C 0.3707(6) 0.0933(4) 0.2340(4) 0.143(3) Uani 1 1 d G .
C332 C 0.4137(4) 0.0435(4) 0.2660(5) 0.143(3) Uani 1 1 d G .
H332 H 0.466428 0.033415 0.247952 0.171 Uiso 1 1 calc R U
C333 C 0.3794(5) 0.0083(4) 0.3242(5) 0.143(3) Uani 1 1 d G .
H333 H 0.408807 -0.025795 0.346046 0.171 Uiso 1 1 calc R U
C334 C 0.3022(6) 0.0230(4) 0.3506(3) 0.143(3) Uani 1 1 d G .
H334 H 0.278854 -0.001040 0.390411 0.171 Uiso 1 1 calc R U
C335 C 0.2593(4) 0.0729(4) 0.3187(5) 0.143(3) Uani 1 1 d G .
H335 H 0.206522 0.082925 0.336682 0.171 Uiso 1 1 calc R U
C336 C 0.2935(5) 0.1080(4) 0.2604(5) 0.143(3) Uani 1 1 d G .
H336 H 0.264143 0.142136 0.238588 0.171 Uiso 1 1 calc R U

loop_
_atom_site_aniso_label
_atom_site_aniso_U_11
_atom_site_aniso_U_22
_atom_site_aniso_U_33
_atom_site_aniso_U_23
_atom_site_aniso_U_13
_atom_site_aniso_U_12
Ru1 0.02083(17) 0.01858(16) 0.03193(19) -0.00409(13) -0.01056(14) -0.00315(13)
P1 0.0236(6) 0.0218(5) 0.0365(6) -0.0078(5) -0.0131(5) -0.0034(4)
P2 0.0226(5) 0.0196(5) 0.0341(6) -0.0064(4) -0.0109(5) -0.0050(4)
P3 0.0230(6) 0.0237(5) 0.0326(6) -0.0029(4) -0.0118(5) -0.0068(5)
P4 0.0258(6) 0.0284(6) 0.0356(6) -0.0067(5) -0.0125(5) -0.0054(5)
C1 0.029(2) 0.029(2) 0.038(3) -0.0092(19) -0.015(2) 0.000(2)
C2 0.042(3) 0.033(3) 0.046(3) -0.010(2) -0.021(2) -0.006(2)
C3 0.048(3) 0.039(3) 0.055(4) -0.003(3) -0.027(3) -0.006(3)
C4 0.048(3) 0.049(3) 0.054(4) -0.009(3) -0.032(3) -0.003(3)
C5 0.036(3) 0.053(3) 0.054(3) -0.021(3) -0.021(3) -0.007(3)
C6 0.029(3) 0.036(3) 0.044(3) -0.014(2) -0.015(2) -0.004(2)
C7 0.0380(12) 0.0287(11) 0.0624(15) -0.0123(10) -0.0183(11) -0.0066(9)
C8 0.0380(12) 0.0287(11) 0.0624(15) -0.0123(10) -0.0183(11) -0.0066(9)
C9 0.0380(12) 0.0287(11) 0.0624(15) -0.0123(10) -0.0183(11) -0.0066(9)
C10 0.0380(12) 0.0287(11) 0.0624(15) -0.0123(10) -0.0183(11) -0.0066(9)
C11 0.0380(12) 0.0287(11) 0.0624(15) -0.0123(10) -0.0183(11) -0.0066(9)
C12 0.0380(12) 0.0287(11) 0.0624(15) -0.0123(10) -0.0183(11) -0.0066(9)
C13 0.0247(12) 0.0321(12) 0.0389(13) -0.0072(10) -0.0105(10) -0.0070(10)
C14 0.0247(12) 0.0321(12) 0.0389(13) -0.0072(10) -0.0105(10) -0.0070(10)
C15 0.0449(13) 0.0327(11) 0.0416(12) -0.0018(9) -0.0152(10) -0.0141(9)
C16 0.0449(13) 0.0327(11) 0.0416(12) -0.0018(9) -0.0152(10) -0.0141(9)
C17 0.0449(13) 0.0327(11) 0.0416(12) -0.0018(9) -0.0152(10) -0.0141(9)
C18 0.0449(13) 0.0327(11) 0.0416(12) -0.0018(9) -0.0152(10) -0.0141(9)
C19 0.0449(13) 0.0327(11) 0.0416(12) -0.0018(9) -0.0152(10) -0.0141(9)
C20 0.0449(13) 0.0327(11) 0.0416(12) -0.0018(9) -0.0152(10) -0.0141(9)
C21 0.026(2) 0.025(2) 0.035(2) -0.0112(18) -0.0096(19) -0.0080(18)
C22 0.038(3) 0.027(2) 0.043(3) -0.007(2) -0.012(2) -0.010(2)
C23 0.056(4) 0.031(3) 0.060(4) -0.006(2) -0.025(3) -0.015(3)
C24 0.058(4) 0.041(3) 0.061(4) -0.014(3) -0.027(3) -0.018(3)
C25 0.058(4) 0.048(3) 0.042(3) -0.012(3) -0.024(3) -0.015(3)
C26 0.038(3) 0.035(3) 0.041(3) -0.006(2) -0.016(2) -0.012(2)
C31 0.0365(11) 0.0311(10) 0.0478(12) -0.0018(9) -0.0203(10) -0.0109(9)
C32 0.0365(11) 0.0311(10) 0.0478(12) -0.0018(9) -0.0203(10) -0.0109(9)
C33 0.0365(11) 0.0311(10) 0.0478(12) -0.0018(9) -0.0203(10) -0.0109(9)
C34 0.0365(11) 0.0311(10) 0.0478(12) -0.0018(9) -0.0203(10) -0.0109(9)
C35 0.0365(11) 0.0311(10) 0.0478(12) -0.0018(9) -0.0203(10) -0.0109(9)
C36 0.0365(11) 0.0311(10) 0.0478(12) -0.0018(9) -0.0203(10) -0.0109(9)
C37 0.0462(13) 0.0354(11) 0.0526(13) -0.0001(10) -0.0231(11) -0.0198(10)
C38 0.0462(13) 0.0354(11) 0.0526(13) -0.0001(10) -0.0231(11) -0.0198(10)
C39 0.0462(13) 0.0354(11) 0.0526(13) -0.0001(10) -0.0231(11) -0.0198(10)
C40 0.0462(13) 0.0354(11) 0.0526(13) -0.0001(10) -0.0231(11) -0.0198(10)
C41 0.0462(13) 0.0354(11) 0.0526(13) -0.0001(10) -0.0231(11) -0.0198(10)
C42 0.0462(13) 0.0354(11) 0.0526(13) -0.0001(10) -0.0231(11) -0.0198(10)
C43 0.0247(12) 0.0321(12) 0.0389(13) -0.0072(10) -0.0105(10) -0.0070(10)
C44 0.0247(12) 0.0321(12) 0.0389(13) -0.0072(10) -0.0105(10) -0.0070(10)
C45 0.029(3) 0.040(3) 0.035(3) -0.012(2) -0.009(2) -0.006(2)
C46 0.038(3) 0.043(3) 0.041(3) -0.015(2) -0.012(2) -0.010(2)
C47 0.048(4) 0.048(3) 0.056(4) -0.022(3) -0.012(3) -0.012(3)
C48 0.061(4) 0.068(4) 0.062(4) -0.034(3) -0.024(3) -0.014(4)
C49 0.061(4) 0.072(5) 0.060(4) -0.024(3) -0.034(3) -0.007(4)
C50 0.044(3) 0.052(3) 0.052(3) -0.014(3) -0.023(3) -0.005(3)
C51 0.0564(16) 0.0522(15) 0.0505(15) 0.0035(12) -0.0138(12) -0.0126(13)
C52 0.0564(16) 0.0522(15) 0.0505(15) 0.0035(12) -0.0138(12) -0.0126(13)
C53 0.0564(16) 0.0522(15) 0.0505(15) 0.0035(12) -0.0138(12) -0.0126(13)
C54 0.0564(16) 0.0522(15) 0.0505(15) 0.0035(12) -0.0138(12) -0.0126(13)
C55 0.0564(16) 0.0522(15) 0.0505(15) 0.0035(12) -0.0138(12) -0.0126(13)
C56 0.0564(16) 0.0522(15) 0.0505(15) 0.0035(12) -0.0138(12) -0.0126(13)
C61 0.027(2) 0.023(2) 0.035(2) -0.0049(18) -0.0117(19) -0.0064(18)
C62 0.030(2) 0.025(2) 0.043(3) -0.003(2) -0.016(2) -0.007(2)
C63 0.025(2) 0.019(2) 0.059(3) -0.001(2) -0.018(2) -0.0043(19)
C64 0.048(4) 0.032(3) 0.067(4) 0.004(3) -0.029(3) -0.004(3)
C65 0.066(5) 0.041(3) 0.090(5) 0.007(3) -0.049(4) -0.005(3)
C66 0.055(4) 0.030(3) 0.114(7) -0.007(4) -0.042(4) 0.009(3)
C67 0.046(4) 0.041(3) 0.098(6) -0.024(4) -0.019(4) -0.002(3)
C68 0.039(3) 0.029(3) 0.074(4) -0.006(3) -0.020(3) -0.009(2)
C71 0.0262(16) 0.0244(14) 0.0359(17) -0.0064(13) -0.0122(13) -0.0059(13)
C72 0.0262(16) 0.0244(14) 0.0359(17) -0.0064(13) -0.0122(13) -0.0059(13)
C73 0.0291(11) 0.0177(9) 0.0366(11) -0.0063(8) -0.0100(9) -0.0061(8)
C74 0.0291(11) 0.0177(9) 0.0366(11) -0.0063(8) -0.0100(9) -0.0061(8)
C75 0.0291(11) 0.0177(9) 0.0366(11) -0.0063(8) -0.0100(9) -0.0061(8)
C76 0.0291(11) 0.0177(9) 0.0366(11) -0.0063(8) -0.0100(9) -0.0061(8)
N77 0.0286(14) 0.0212(12) 0.0304(14) -0.0077(10) -0.0108(11) -0.0034(11)
C78 0.0291(11) 0.0177(9) 0.0366(11) -0.0063(8) -0.0100(9) -0.0061(8)
C79 0.0314(11) 0.0249(10) 0.0352(11) -0.0042(8) -0.0109(9) -0.0033(9)
C80 0.0314(11) 0.0249(10) 0.0352(11) -0.0042(8) -0.0109(9) -0.0033(9)
C81 0.0314(11) 0.0249(10) 0.0352(11) -0.0042(8) -0.0109(9) -0.0033(9)
C82 0.0314(11) 0.0249(10) 0.0352(11) -0.0042(8) -0.0109(9) -0.0033(9)
C83 0.0314(11) 0.0249(10) 0.0352(11) -0.0042(8) -0.0109(9) -0.0033(9)
N84 0.0286(14) 0.0212(12) 0.0304(14) -0.0077(10) -0.0108(11) -0.0034(11)
Yb1 0.02952(11) 0.02530(11) 0.03568(12) -0.00653(8) -0.00818(8) -0.00594(8)
S1 0.0462(8) 0.0379(7) 0.0476(8) -0.0113(6) -0.0036(6) -0.0117(6)
S2 0.0944(18) 0.0520(11) 0.0924(17) -0.0121(11) 0.0250(14) -0.0064(11)
O101 0.033(2) 0.051(2) 0.047(2) -0.0061(18) -0.0111(17) -0.0109(18)
C102 0.034(3) 0.061(4) 0.061(4) -0.004(3) -0.020(3) -0.013(3)
C103 0.050(5) 0.137(10) 0.084(7) 0.034(6) -0.032(4) -0.041(6)
F104 0.096(6) 0.42(2) 0.090(5) 0.010(7) -0.057(4) -0.032(9)
F105 0.161(8) 0.119(6) 0.407(18) 0.149(9) -0.199(11) -0.075(6)
F106 0.049(3) 0.155(6) 0.148(5) 0.049(4) -0.051(3) -0.035(4)
C107 0.031(3) 0.070(4) 0.063(4) -0.001(3) -0.011(3) -0.024(3)
C108 0.036(3) 0.028(2) 0.053(3) -0.014(2) -0.006(2) -0.007(2)
O109 0.0290(18) 0.0365(19) 0.0386(19) -0.0114(15) -0.0014(15) -0.0132(15)
C110 0.036(3) 0.039(3) 0.049(3) -0.010(2) 0.000(2) -0.010(2)
C111 0.041(4) 0.074(5) 0.061(4) -0.005(4) -0.005(3) -0.016(3)
C112 0.051(4) 0.066(5) 0.057(4) -0.009(3) 0.004(3) -0.013(4)
C113 0.062(4) 0.046(3) 0.047(4) -0.008(3) 0.002(3) -0.016(3)
C114 0.078(5) 0.060(4) 0.048(4) -0.006(3) -0.006(4) -0.019(4)
C115 0.053(5) 0.091(6) 0.077(6) 0.010(5) 0.002(4) -0.011(5)
C116 0.071(4) 0.185(9) 0.102(6) -0.005(6) 0.017(4) -0.042(5)
F117 0.115(7) 0.193(10) 0.235(11) -0.026(8) -0.043(6) -0.078(7)
F118 0.083(5) 0.277(11) 0.116(6) 0.040(6) -0.024(4) -0.069(6)
C119 0.071(4) 0.185(9) 0.102(6) -0.005(6) 0.017(4) -0.042(5)
F120 0.28(2) 0.38(2) 0.256(16) -0.068(17) 0.114(15) -0.167(19)
F121 0.060(5) 0.355(19) 0.325(16) -0.146(15) 0.031(8) -0.043(8)
C122 0.071(4) 0.185(9) 0.102(6) -0.005(6) 0.017(4) -0.042(5)
F123 0.166(8) 0.257(11) 0.086(5) 0.033(6) 0.011(5) -0.136(8)
F124 0.077(6) 0.097(6) 0.79(4) 0.014(12) 0.166(12) 0.017(5)
C125 0.071(6) 0.071(5) 0.061(5) 0.004(4) 0.023(4) -0.008(4)
C126 0.090(3) 0.0457(19) 0.075(2) -0.0032(17) 0.023(2) 0.0009(18)
C127 0.090(3) 0.0457(19) 0.075(2) -0.0032(17) 0.023(2) 0.0009(18)
C128 0.090(3) 0.0457(19) 0.075(2) -0.0032(17) 0.023(2) 0.0009(18)
C129 0.090(3) 0.0457(19) 0.075(2) -0.0032(17) 0.023(2) 0.0009(18)
C130 0.090(3) 0.0457(19) 0.075(2) -0.0032(17) 0.023(2) 0.0009(18)
C131 0.085(3) 0.115(4) 0.111(3) 0.000(3) -0.013(3) -0.013(3)
C132 0.085(3) 0.115(4) 0.111(3) 0.000(3) -0.013(3) -0.013(3)
C133 0.085(3) 0.115(4) 0.111(3) 0.000(3) -0.013(3) -0.013(3)
C134 0.085(3) 0.115(4) 0.111(3) 0.000(3) -0.013(3) -0.013(3)
C135 0.085(3) 0.115(4) 0.111(3) 0.000(3) -0.013(3) -0.013(3)
C136 0.085(3) 0.115(4) 0.111(3) 0.000(3) -0.013(3) -0.013(3)
S11 0.0544(9) 0.0296(6) 0.0531(8) -0.0078(6) -0.0232(7) -0.0162(6)
S12 0.0427(9) 0.0865(13) 0.0681(11) -0.0337(10) -0.0059(8) -0.0277(9)
O201 0.041(2) 0.0284(17) 0.040(2) -0.0056(14) -0.0145(16) -0.0108(16)
C202 0.045(3) 0.030(3) 0.037(3) -0.009(2) -0.013(2) -0.002(2)
C203 0.104(6) 0.039(3) 0.067(5) -0.009(3) -0.055(5) -0.011(4)
F204 0.124(5) 0.200(7) 0.052(3) -0.046(4) -0.040(3) 0.019(5)
F205 0.138(5) 0.045(2) 0.097(3) -0.001(2) -0.089(3) -0.009(3)
F206 0.275(9) 0.063(3) 0.133(5) 0.021(3) -0.159(6) -0.071(4)
C207 0.046(3) 0.031(3) 0.048(3) -0.008(2) -0.023(3) -0.009(2)
C208 0.029(2) 0.026(2) 0.038(3) -0.0104(19) -0.007(2) -0.0083(19)
O209 0.0365(19) 0.0251(16) 0.0312(17) -0.0077(13) -0.0090(14) -0.0079(14)
C210 0.033(3) 0.025(2) 0.044(3) -0.011(2) -0.011(2) -0.008(2)
C211 0.030(3) 0.032(3) 0.046(3) -0.006(2) -0.009(2) -0.012(2)
C212 0.036(3) 0.038(3) 0.045(3) -0.003(2) -0.012(2) -0.017(2)
C213 0.040(3) 0.031(3) 0.059(4) -0.003(2) -0.020(3) -0.013(2)
C214 0.078(5) 0.036(3) 0.075(5) 0.006(3) -0.035(4) -0.030(3)
C215 0.051(4) 0.048(3) 0.047(3) -0.001(3) -0.018(3) -0.023(3)
C216 0.057(5) 0.097(6) 0.060(4) 0.020(4) -0.023(4) -0.046(5)
F217 0.053(3) 0.168(6) 0.088(4) -0.012(4) -0.021(3) -0.023(4)
F218 0.122(5) 0.158(5) 0.078(3) 0.015(3) -0.047(3) -0.106(5)
C219 0.049(4) 0.098(6) 0.053(4) 0.003(4) -0.024(3) -0.028(4)
F220 0.075(4) 0.216(8) 0.098(4) 0.070(5) -0.039(3) -0.062(5)
F221 0.124(5) 0.201(8) 0.118(5) -0.095(5) 0.035(4) -0.103(6)
C222 0.082(6) 0.099(6) 0.053(4) 0.020(4) -0.023(4) -0.057(5)
F223 0.173(7) 0.111(5) 0.142(6) 0.067(4) -0.103(5) -0.080(5)
F224 0.078(4) 0.341(11) 0.042(3) -0.033(4) 0.003(2) -0.110(6)
C225 0.048(3) 0.047(3) 0.049(3) 0.001(3) -0.013(3) -0.024(3)
C226 0.0466(16) 0.0610(18) 0.0580(17) -0.0179(14) -0.0072(13) -0.0230(14)
C227 0.0466(16) 0.0610(18) 0.0580(17) -0.0179(14) -0.0072(13) -0.0230(14)
C228 0.0466(16) 0.0610(18) 0.0580(17) -0.0179(14) -0.0072(13) -0.0230(14)
C229 0.0466(16) 0.0610(18) 0.0580(17) -0.0179(14) -0.0072(13) -0.0230(14)
C230 0.0466(16) 0.0610(18) 0.0580(17) -0.0179(14) -0.0072(13) -0.0230(14)
C231 0.091(3) 0.113(3) 0.109(3) -0.037(2) 0.017(3) -0.070(3)
C232 0.091(3) 0.113(3) 0.109(3) -0.037(2) 0.017(3) -0.070(3)
C233 0.091(3) 0.113(3) 0.109(3) -0.037(2) 0.017(3) -0.070(3)
C234 0.091(3) 0.113(3) 0.109(3) -0.037(2) 0.017(3) -0.070(3)
C235 0.091(3) 0.113(3) 0.109(3) -0.037(2) 0.017(3) -0.070(3)
C236 0.091(3) 0.113(3) 0.109(3) -0.037(2) 0.017(3) -0.070(3)
S21 0.0399(7) 0.0366(7) 0.0350(7) -0.0086(5) -0.0121(5) -0.0046(6)
S22 0.109(2) 0.148(3) 0.129(3) -0.046(2) -0.039(2) -0.024(2)
O301 0.036(2) 0.0281(17) 0.0351(19) -0.0071(14) -0.0047(15) -0.0069(15)
C302 0.028(2) 0.025(2) 0.044(3) -0.011(2) 0.000(2) -0.006(2)
C303 0.036(3) 0.033(3) 0.048(3) -0.012(2) -0.005(2) -0.004(2)
F304 0.044(3) 0.126(5) 0.288(9) -0.146(6) -0.054(4) 0.023(3)
F305 0.075(3) 0.0275(18) 0.094(3) -0.0059(19) 0.023(2) 0.0022(19)
F306 0.108(4) 0.064(3) 0.050(2) -0.019(2) -0.006(2) 0.035(3)
C307 0.042(3) 0.031(2) 0.030(2) -0.013(2) -0.005(2) -0.009(2)
C308 0.034(3) 0.030(2) 0.033(2) -0.0073(19) -0.006(2) -0.013(2)
O309 0.0309(18) 0.0298(17) 0.0331(18) -0.0099(14) -0.0049(14) -0.0098(14)
C310 0.033(3) 0.036(3) 0.040(3) -0.012(2) -0.009(2) -0.007(2)
C311 0.048(4) 0.056(4) 0.046(3) -0.021(3) -0.013(3) -0.003(3)
C312 0.052(4) 0.062(4) 0.045(3) -0.018(3) -0.018(3) -0.006(3)
C313 0.045(3) 0.055(3) 0.034(3) -0.006(2) -0.012(2) -0.013(3)
C314 0.057(4) 0.063(4) 0.042(3) -0.005(3) -0.022(3) 0.000(3)
C315 0.062(5) 0.085(5) 0.045(4) -0.021(4) -0.015(3) -0.004(4)
C316 0.088(7) 0.114(8) 0.044(4) -0.011(5) -0.007(4) -0.026(6)
F317 0.169(7) 0.130(6) 0.074(4) -0.004(4) -0.001(4) -0.079(5)
F318 0.068(3) 0.170(6) 0.074(3) -0.039(4) -0.006(3) -0.016(4)
C319 0.108(9) 0.205(15) 0.046(5) -0.040(7) 0.001(5) -0.050(10)
F320 0.203(9) 0.312(13) 0.045(3) -0.021(5) 0.007(4) -0.136(9)
F321 0.123(6) 0.231(10) 0.128(6) -0.123(7) -0.002(5) -0.022(6)
C322 0.123(10) 0.182(13) 0.052(5) -0.035(7) -0.032(6) -0.022(10)
F323 0.189(9) 0.212(9) 0.062(4) 0.012(5) -0.055(5) -0.027(7)
F324 0.161(7) 0.270(11) 0.072(4) -0.078(5) -0.032(4) -0.058(7)
C325 0.094(7) 0.124(8) 0.046(4) -0.027(5) -0.027(4) -0.002(6)
C326 0.123(5) 0.168(6) 0.116(4) -0.057(4) -0.056(4) -0.028(4)
C327 0.123(5) 0.168(6) 0.116(4) -0.057(4) -0.056(4) -0.028(4)
C328 0.123(5) 0.168(6) 0.116(4) -0.057(4) -0.056(4) -0.028(4)
C329 0.123(5) 0.168(6) 0.116(4) -0.057(4) -0.056(4) -0.028(4)
C330 0.123(5) 0.168(6) 0.116(4) -0.057(4) -0.056(4) -0.028(4)
C331 0.146(6) 0.110(4) 0.166(6) -0.059(4) -0.003(4) -0.060(4)
C332 0.146(6) 0.110(4) 0.166(6) -0.059(4) -0.003(4) -0.060(4)
C333 0.146(6) 0.110(4) 0.166(6) -0.059(4) -0.003(4) -0.060(4)
C334 0.146(6) 0.110(4) 0.166(6) -0.059(4) -0.003(4) -0.060(4)
C335 0.146(6) 0.110(4) 0.166(6) -0.059(4) -0.003(4) -0.060(4)
C336 0.146(6) 0.110(4) 0.166(6) -0.059(4) -0.003(4) -0.060(4)

loop_
_atom_type_symbol
_atom_type_description
_atom_type_scat_dispersion_real
_atom_type_scat_dispersion_imag
_atom_type_scat_source
C C 0.0033 0.0016 'International Tables Vol C Tables 4.2.6.8 and 6.1.1.4'
H H 0.0000 0.0000 'International Tables Vol C Tables 4.2.6.8 and 6.1.1.4'
F F 0.0171 0.0103 'International Tables Vol C Tables 4.2.6.8 and 6.1.1.4'
O O 0.0106 0.0060 'International Tables Vol C Tables 4.2.6.8 and 6.1.1.4'
S S 0.1246 0.1234 'International Tables Vol C Tables 4.2.6.8 and 6.1.1.4'
N N 0.0061 0.0033 'International Tables Vol C Tables 4.2.6.8 and 6.1.1.4'
P P 0.1023 0.0942 'International Tables Vol C Tables 4.2.6.8 and 6.1.1.4'
Ru Ru -1.2594 0.8363 'International Tables Vol C Tables 4.2.6.8 and 6.1.1.4'
Yb Yb -0.3850 5.5486 'International Tables Vol C Tables 4.2.6.8 and 6.1.1.4'

loop_
_geom_angle_atom_site_label_1
_geom_angle_atom_site_label_2
_geom_angle_atom_site_label_3
_geom_angle
C71 Ru1 C61 176.26(18)
C71 Ru1 P1 91.57(13)
C61 Ru1 P1 85.40(13)
C71 Ru1 P4 83.38(14)
C61 Ru1 P4 99.12(14)
P1 Ru1 P4 96.51(4)
C71 Ru1 P2 93.29(14)
C61 Ru1 P2 84.15(14)
P1 Ru1 P2 82.45(4)
P4 Ru1 P2 176.49(4)
C71 Ru1 P3 84.89(13)
C61 Ru1 P3 98.19(13)
P1 Ru1 P3 176.18(4)
P4 Ru1 P3 81.68(4)
P2 Ru1 P3 99.16(4)
C7 P1 C1 101.7(3)
C7 P1 C14 101.5(2)
C1 P1 C14 101.7(2)
C7 P1 Ru1 118.19(19)
C1 P1 Ru1 121.46(17)
C14 P1 Ru1 109.45(16)
C13 P2 C15 103.8(2)
C13 P2 C21 102.3(2)
C15 P2 C21 101.5(2)
C13 P2 Ru1 105.12(17)
C15 P2 Ru1 119.40(19)
C21 P2 Ru1 122.12(15)
C31 P3 C37 100.6(2)
C31 P3 C44 104.3(2)
C37 P3 C44 96.5(2)
C31 P3 Ru1 115.22(17)
C37 P3 Ru1 128.13(19)
C44 P3 Ru1 108.58(16)
C43 P4 C45 102.7(2)
C43 P4 C51 99.6(3)
C45 P4 C51 101.8(3)
C43 P4 Ru1 105.37(17)
C45 P4 Ru1 120.70(17)
C51 P4 Ru1 123.0(2)
C2 C1 C6 118.9(5)
C2 C1 P1 121.9(4)
C6 C1 P1 119.2(4)
C1 C2 C3 120.4(5)
C1 C2 H2 119.8
C3 C2 H2 119.8
C4 C3 C2 121.0(6)
C4 C3 H3 119.5
C2 C3 H3 119.5
C3 C4 C5 118.6(5)
C3 C4 H4 120.7
C5 C4 H4 120.7
C6 C5 C4 120.7(5)
C6 C5 H5 119.6
C4 C5 H5 119.6
C5 C6 C1 120.2(5)
C5 C6 H6 119.9
C1 C6 H6 119.9
C8 C7 C12 119.3(5)
C8 C7 P1 121.9(4)
C12 C7 P1 118.8(4)
C7 C8 C9 120.2(6)
C7 C8 H8 119.9
C9 C8 H8 119.9
C10 C9 C8 119.8(6)
C10 C9 H9 120.1
C8 C9 H9 120.1
C11 C10 C9 120.4(5)
C11 C10 H10 119.8
C9 C10 H10 119.8
C10 C11 C12 119.8(6)
C10 C11 H11 120.1
C12 C11 H11 120.1
C7 C12 C11 120.4(6)
C7 C12 H12 119.8
C11 C12 H12 119.8
C14 C13 P2 110.1(3)
C14 C13 H13A 109.6
P2 C13 H13A 109.6
C14 C13 H13B 109.6
P2 C13 H13B 109.6
H13A C13 H13B 108.1
C13 C14 P1 111.7(3)
C13 C14 H14A 109.3
P1 C14 H14A 109.3
C13 C14 H14B 109.3
P1 C14 H14B 109.3
H14A C14 H14B 107.9
C20 C15 C16 118.8(5)
C20 C15 P2 118.5(4)
C16 C15 P2 122.6(5)
C17 C16 C15 120.1(6)
C17 C16 H16 120.0
C15 C16 H16 120.0
C18 C17 C16 120.2(5)
C18 C17 H17 119.9
C16 C17 H17 119.9
C17 C18 C19 120.3(5)
C17 C18 H18 119.8
C19 C18 H18 119.8
C18 C19 C20 119.6(6)
C18 C19 H19 120.2
C20 C19 H19 120.2
C15 C20 C19 120.9(5)
C15 C20 H20 119.5
C19 C20 H20 119.5
C26 C21 C22 118.7(4)
C26 C21 P2 122.4(4)
C22 C21 P2 118.7(4)
C23 C22 C21 120.3(5)
C23 C22 H22 119.8
C21 C22 H22 119.8
C24 C23 C22 120.4(5)
C24 C23 H23 119.8
C22 C23 H23 119.8
C23 C24 C25 120.5(5)
C23 C24 H24 119.8
C25 C24 H24 119.8
C24 C25 C26 119.3(5)
C24 C25 H25 120.3
C26 C25 H25 120.3
C21 C26 C25 120.8(5)
C21 C26 H26 119.6
C25 C26 H26 119.6
C36 C31 C32 118.3(5)
C36 C31 P3 121.7(4)
C32 C31 P3 119.7(4)
C31 C32 C33 120.6(5)
C31 C32 H32 119.7
C33 C32 H32 119.7
C34 C33 C32 119.6(5)
C34 C33 H33 120.2
C32 C33 H33 120.2
C35 C34 C33 120.3(5)
C35 C34 H34 119.9
C33 C34 H34 119.9
C34 C35 C36 120.5(5)
C34 C35 H35 119.7
C36 C35 H35 119.7
C35 C36 C31 120.7(5)
C35 C36 H36 119.7
C31 C36 H36 119.7
C42 C37 C38 118.5(5)
C42 C37 P3 121.8(4)
C38 C37 P3 119.4(4)
C37 C38 C39 121.4(5)
C37 C38 H38 119.3
C39 C38 H38 119.3
C40 C39 C38 119.5(5)
C40 C39 H39 120.3
C38 C39 H39 120.3
C39 C40 C41 120.5(5)
C39 C40 H40 119.7
C41 C40 H40 119.7
C40 C41 C42 119.8(5)
C40 C41 H41 120.1
C42 C41 H41 120.1
C37 C42 C41 120.2(5)
C37 C42 H42 119.9
C41 C42 H42 119.9
C44 C43 P4 107.9(3)
C44 C43 H43A 110.1
P4 C43 H43A 110.1
C44 C43 H43B 110.1
P4 C43 H43B 110.1
H43A C43 H43B 108.4
C43 C44 P3 112.0(3)
C43 C44 H44A 109.2
P3 C44 H44A 109.2
C43 C44 H44B 109.2
P3 C44 H44B 109.2
H44A C44 H44B 107.9
C50 C45 C46 118.6(5)
C50 C45 P4 121.4(4)
C46 C45 P4 119.9(4)
C47 C46 C45 120.5(5)
C47 C46 H46 119.7
C45 C46 H46 119.7
C48 C47 C46 119.6(6)
C48 C47 H47 120.2
C46 C47 H47 120.2
C49 C48 C47 120.7(6)
C49 C48 H48 119.6
C47 C48 H48 119.6
C48 C49 C50 120.1(6)
C48 C49 H49 119.9
C50 C49 H49 119.9
C45 C50 C49 120.3(6)
C45 C50 H50 119.8
C49 C50 H50 119.8
C56 C51 C52 118.4(6)
C56 C51 P4 121.2(5)
C52 C51 P4 120.3(5)
C53 C52 C51 121.2(7)
C53 C52 H52 119.4
C51 C52 H52 119.4
C52 C53 C54 119.8(7)
C52 C53 H53 120.1
C54 C53 H53 120.1
C53 C54 C55 119.5(6)
C53 C54 H54 120.3
C55 C54 H54 120.3
C54 C55 C56 119.7(7)
C54 C55 H55 120.1
C56 C55 H55 120.1
C51 C56 C55 121.3(7)
C51 C56 H56 119.4
C55 C56 H56 119.4
C62 C61 Ru1 175.9(4)
C61 C62 C63 176.0(6)
C68 C63 C64 118.3(5)
C68 C63 C62 121.4(5)
C64 C63 C62 120.2(5)
C65 C64 C63 119.8(7)
C65 C64 H64 120.1
C63 C64 H64 120.1
C66 C65 C64 120.8(7)
C66 C65 H65 119.6
C64 C65 H65 119.6
C65 C66 C67 119.9(6)
C65 C66 H66 120.1
C67 C66 H66 120.1
C66 C67 C68 120.8(7)
C66 C67 H67 119.6
C68 C67 H67 119.6
C67 C68 C63 120.3(7)
C67 C68 H68 119.8
C63 C68 H68 119.8
C72 C71 Ru1 177.6(4)
C71 C72 C73 173.2(5)
C74 C73 C78 116.2(4)
C74 C73 C72 123.1(4)
C78 C73 C72 120.7(4)
C73 C74 C75 120.9(4)
C73 C74 H74 119.6
C75 C74 H74 119.6
C76 C75 C74 119.3(4)
C76 C75 H75 120.4
C74 C75 H75 120.4
N77 C76 C75 120.8(4)
N77 C76 C79 116.2(4)
C75 C76 C79 123.0(4)
C78 N77 C76 118.7(4)
C78 N77 Yb1 120.7(3)
C76 N77 Yb1 120.1(3)
N77 C78 C73 124.1(4)
N77 C78 H78 118.0
C73 C78 H78 118.0
N84 C79 C80 121.3(4)
N84 C79 C76 116.7(4)
C80 C79 C76 122.0(4)
C81 C80 C79 119.7(5)
C81 C80 H80 120.1
C79 C80 H80 120.1
C80 C81 C82 118.3(5)
C80 C81 H81 120.9
C82 C81 H81 120.9
C83 C82 C81 119.1(5)
C83 C82 H82 120.5
C81 C82 H82 120.5
N84 C83 C82 123.1(5)
N84 C83 H83 118.4
C82 C83 H83 118.4
C83 N84 C79 118.4(4)
C83 N84 Yb1 121.1(3)
C79 N84 Yb1 120.4(3)
O209 Yb1 O101 112.10(14)
O209 Yb1 O109 71.30(12)
O101 Yb1 O109 74.39(14)
O209 Yb1 O301 144.55(12)
O101 Yb1 O301 76.03(14)
O109 Yb1 O301 78.58(12)
O209 Yb1 O309 80.80(12)
O101 Yb1 O309 140.08(13)
O109 Yb1 O309 74.80(12)
O301 Yb1 O309 73.50(13)
O209 Yb1 O201 73.09(12)
O101 Yb1 O201 72.36(14)
O109 Yb1 O201 116.00(12)
O301 Yb1 O201 139.09(13)
O309 Yb1 O201 145.45(12)
O209 Yb1 N84 139.62(12)
O101 Yb1 N84 84.77(14)
O109 Yb1 N84 148.52(13)
O301 Yb1 N84 73.58(12)
O309 Yb1 N84 110.17(12)
O201 Yb1 N84 78.27(12)
O209 Yb1 N77 80.37(12)
O101 Yb1 N77 141.77(13)
O109 Yb1 N77 141.84(13)
O301 Yb1 N77 115.39(12)
O309 Yb1 N77 75.89(12)
O201 Yb1 N77 77.75(13)
N84 Yb1 N77 66.01(13)
O209 Yb1 C202 59.39(13)
O101 Yb1 C202 69.89(15)
O109 Yb1 C202 97.77(14)
O301 Yb1 C202 145.34(14)
O309 Yb1 C202 139.37(13)
O201 Yb1 C202 18.99(13)
N84 Yb1 C202 96.83(13)
N77 Yb1 C202 88.89(14)
O209 Yb1 C208 18.24(13)
O101 Yb1 C208 94.44(14)
O109 Yb1 C208 68.77(12)
O301 Yb1 C208 147.35(12)
O309 Yb1 C208 97.46(12)
O201 Yb1 C208 61.31(12)
N84 Yb1 C208 137.48(12)
N77 Yb1 C208 91.57(12)
C202 Yb1 C208 44.74(13)
C110 S1 C113 92.3(3)
C127 S2 C130 94.3(6)
C102 O101 Yb1 131.6(4)
O101 C102 C107 129.4(6)
O101 C102 C103 111.7(6)
C107 C102 C103 118.9(6)
F105 C103 F106 108.3(11)
F105 C103 F104 104.2(10)
F106 C103 F104 105.3(10)
F105 C103 C102 111.8(9)
F106 C103 C102 114.8(7)
F104 C103 C102 111.7(10)
C102 C107 C108 122.8(6)
C102 C107 H107 118.6
C108 C107 H107 118.6
O109 C108 C107 124.1(5)
O109 C108 C110 114.9(5)
C107 C108 C110 120.8(5)
C108 O109 Yb1 135.5(4)
C111 C110 C108 129.8(6)
C111 C110 S1 111.1(5)
C108 C110 S1 119.0(4)
C110 C111 C112 111.6(7)
C110 C111 H111 124.2
C112 C111 H111 124.2
C113 C112 C111 114.4(6)
C113 C112 C115 123.6(8)
C111 C112 C115 122.0(8)
C112 C113 C114 129.6(7)
C112 C113 S1 110.5(5)
C114 C113 S1 119.9(6)
C113 C114 H11A 109.5
C113 C114 H11B 109.5
H11A C114 H11B 109.5
C113 C114 H11C 109.5
H11A C114 H11C 109.5
H11B C114 H11C 109.5
C125 C115 C112 127.4(10)
C125 C115 C116 115.1(9)
C112 C115 C116 117.4(10)
F118 C116 F117 107.5(16)
F118 C116 C115 116.3(12)
F117 C116 C115 110.0(13)
F118 C116 C119 111.9(14)
F117 C116 C119 112.0(13)
C115 C116 C119 99.1(13)
F121 C119 C122 129.8(14)
F121 C119 C116 117.3(16)
C122 C119 C116 112.2(12)
F121 C119 F120 81.8(13)
C122 C119 F120 103.5(15)
C116 C119 F120 93.9(13)
F124 C122 F123 117.3(14)
F124 C122 C119 94.9(18)
F123 C122 C119 106.3(13)
F124 C122 C125 116.6(12)
F123 C122 C125 114.9(13)
C119 C122 C125 102.6(11)
C115 C125 C126 131.2(8)
C115 C125 C122 111.0(12)
C126 C125 C122 117.7(10)
C127 C126 C125 127.1(10)
C127 C126 C129 111.1(12)
C125 C126 C129 121.7(9)
C126 C127 C128 128.9(12)
C126 C127 S2 111.5(8)
C128 C127 S2 119.6(8)
C127 C128 H12A 109.5
C127 C128 H12B 109.5
H12A C128 H12B 109.5
C127 C128 H12C 109.5
H12A C128 H12C 109.5
H12B C128 H12C 109.5
C130 C129 C126 114.7(9)
C130 C129 H129 122.6
C126 C129 H129 122.6
C129 C130 C131 128.8(8)
C129 C130 S2 108.4(8)
C131 C130 S2 122.8(9)
C132 C131 C136 120.0
C132 C131 C130 119.7(7)
C136 C131 C130 120.3(7)
C133 C132 C131 120.0
C133 C132 H132 120.0
C131 C132 H132 120.0
C132 C133 C134 120.0
C132 C133 H133 120.0
C134 C133 H133 120.0
C135 C134 C133 120.0
C135 C134 H134 120.0
C133 C134 H134 120.0
C134 C135 C136 120.0
C134 C135 H135 120.0
C136 C135 H135 120.0
C135 C136 C131 120.0
C135 C136 H136 120.0
C131 C136 H136 120.0
C213 S11 C210 92.2(3)
C230 S12 C227 93.1(3)
C202 O201 Yb1 124.0(3)
O201 C202 C207 129.0(5)
O201 C202 C203 113.8(5)
C207 C202 C203 117.2(5)
O201 C202 Yb1 37.0(2)
C207 C202 Yb1 95.1(3)
C203 C202 Yb1 144.7(4)
F205 C203 F204 106.9(7)
F205 C203 F206 106.1(7)
F204 C203 F206 106.5(7)
F205 C203 C202 113.0(6)
F204 C203 C202 110.1(7)
F206 C203 C202 113.9(6)
C202 C207 C208 120.8(5)
C202 C207 H207 119.6
C208 C207 H207 119.6
O209 C208 C207 123.8(5)
O209 C208 C210 115.4(4)
C207 C208 C210 120.8(4)
O209 C208 Yb1 34.3(2)
C207 C208 Yb1 94.7(3)
C210 C208 Yb1 140.0(3)
C208 O209 Yb1 127.5(3)
C211 C210 C208 124.3(4)
C211 C210 S11 110.9(4)
C208 C210 S11 124.7(4)
C210 C211 C212 113.4(5)
C210 C211 H211 123.3
C212 C211 H211 123.3
C213 C212 C211 111.7(5)
C213 C212 C215 125.3(5)
C211 C212 C215 123.0(5)
C212 C213 C214 127.9(6)
C212 C213 S11 111.7(4)
C214 C213 S11 120.3(5)
C213 C214 H21A 109.5
C213 C214 H21B 109.5
H21A C214 H21B 109.5
C213 C214 H21C 109.5
H21A C214 H21C 109.5
H21B C214 H21C 109.5
C225 C215 C212 130.6(6)
C225 C215 C216 110.4(6)
C212 C215 C216 118.9(5)
F218 C216 F217 99.4(6)
F218 C216 C215 117.9(6)
F217 C216 C215 108.9(7)
F218 C216 C219 114.4(8)
F217 C216 C219 108.6(6)
C215 C216 C219 107.0(5)
F220 C219 F221 109.4(8)
F220 C219 C222 113.5(8)
F221 C219 C222 110.4(8)
F220 C219 C216 111.5(7)
F221 C219 C216 109.1(7)
C222 C219 C216 102.8(6)
F224 C222 F223 107.8(7)
F224 C222 C225 114.3(8)
F223 C222 C225 111.4(8)
F224 C222 C219 109.0(8)
F223 C222 C219 107.8(8)
C225 C222 C219 106.4(5)
C215 C225 C226 131.0(6)
C215 C225 C222 110.8(6)
C226 C225 C222 118.2(6)
C227 C226 C229 113.4(6)
C227 C226 C225 125.4(6)
C229 C226 C225 120.8(6)
C226 C227 C228 131.0(6)
C226 C227 S12 110.2(5)
C228 C227 S12 118.9(6)
C227 C228 H22A 109.5
C227 C228 H22B 109.5
H22A C228 H22B 109.5
C227 C228 H22C 109.5
H22A C228 H22C 109.5
H22B C228 H22C 109.5
C230 C229 C226 113.0(7)
C230 C229 H229 123.5
C226 C229 H229 123.5
C229 C230 C231 129.2(7)
C229 C230 S12 110.4(5)
C231 C230 S12 120.4(5)
C232 C231 C236 120.0
C232 C231 C230 118.9(5)
C236 C231 C230 121.0(5)
C231 C232 C233 120.0
C231 C232 H232 120.0
C233 C232 H232 120.0
C234 C233 C232 120.0
C234 C233 H233 120.0
C232 C233 H233 120.0
C233 C234 C235 120.0
C233 C234 H234 120.0
C235 C234 H234 120.0
C234 C235 C236 120.0
C234 C235 H235 120.0
C236 C235 H235 120.0
C235 C236 C231 120.0
C235 C236 H236 120.0
C231 C236 H236 120.0
C313 S21 C310 92.8(3)
C330 S22 C327 95.8(7)
C302 O301 Yb1 128.7(3)
O301 C302 C307 129.2(5)
O301 C302 C303 113.1(5)
C307 C302 C303 117.7(5)
F305 C303 F304 106.2(7)
F305 C303 F306 106.5(5)
F304 C303 F306 106.3(6)
F305 C303 C302 112.2(5)
F304 C303 C302 111.0(5)
F306 C303 C302 114.1(5)
C302 C307 C308 121.3(5)
C302 C307 H307 119.4
C308 C307 H307 119.4
O309 C308 C307 124.4(5)
O309 C308 C310 117.6(5)
C307 C308 C310 118.0(4)
C308 O309 Yb1 131.3(3)
C311 C310 C308 131.0(5)
C311 C310 S21 110.4(4)
C308 C310 S21 118.6(4)
C310 C311 C312 113.4(6)
C310 C311 H311 123.3
C312 C311 H311 123.3
C313 C312 C311 112.7(6)
C313 C312 C315 123.3(6)
C311 C312 C315 124.0(6)
C312 C313 C314 128.3(6)
C312 C313 S21 110.7(5)
C314 C313 S21 120.9(5)
C313 C314 H31A 109.5
C313 C314 H31B 109.5
H31A C314 H31B 109.5
C313 C314 H31C 109.5
H31A C314 H31C 109.5
H31B C314 H31C 109.5
C325 C315 C312 128.0(8)
C325 C315 C316 113.0(7)
C312 C315 C316 118.9(7)
F317 C316 F318 108.1(10)
F317 C316 C315 113.3(9)
F318 C316 C315 111.2(8)
F317 C316 C319 112.0(9)
F318 C316 C319 109.9(10)
C315 C316 C319 102.3(9)
F320 C319 F321 107.9(10)
F320 C319 C322 115.4(12)
F321 C319 C322 108.0(12)
F320 C319 C316 112.2(12)
F321 C319 C316 109.9(11)
C322 C319 C316 103.3(9)
F323 C322 F324 105.4(10)
F323 C322 C319 110.3(13)
F324 C322 C319 110.8(11)
F323 C322 C325 112.7(10)
F324 C322 C325 112.4(12)
C319 C322 C325 105.3(9)
C315 C325 C326 127.3(8)
C315 C325 C322 108.2(9)
C326 C325 C322 124.3(10)
C327 C326 C329 110.1(14)
C327 C326 C325 128.4(13)
C329 C326 C325 121.3(12)
C326 C327 C328 130.0(14)
C326 C327 S22 110.3(11)
C328 C327 S22 119.7(10)
C327 C328 H32A 109.5
C327 C328 H32B 109.5
H32A C328 H32B 109.5
C327 C328 H32C 109.5
H32A C328 H32C 109.5
H32B C328 H32C 109.5
C330 C329 C326 112.5(13)
C330 C329 H329 123.7
C326 C329 H329 123.7
C329 C330 C331 127.1(12)
C329 C330 S22 110.9(12)
C331 C330 S22 122.0(10)
C332 C331 C336 120.0
C332 C331 C330 120.2(9)
C336 C331 C330 119.8(9)
C331 C332 C333 120.0
C331 C332 H332 120.0
C333 C332 H332 120.0
C334 C333 C332 120.0
C334 C333 H333 120.0
C332 C333 H333 120.0
C333 C334 C335 120.0
C333 C334 H334 120.0
C335 C334 H334 120.0
C336 C335 C334 120.0
C336 C335 H335 120.0
C334 C335 H335 120.0
C335 C336 C331 120.0
C335 C336 H336 120.0
C331 C336 H336 120.0

loop_
_geom_bond_atom_site_label_1
_geom_bond_atom_site_label_2
_geom_bond_distance
Ru1 C71 2.038(5)
Ru1 C61 2.074(5)
Ru1 P1 2.3456(12)
Ru1 P4 2.3502(13)
Ru1 P2 2.3548(12)
Ru1 P3 2.3752(12)
P1 C7 1.847(5)
P1 C1 1.847(5)
P1 C14 1.873(5)
P2 C13 1.831(5)
P2 C15 1.839(5)
P2 C21 1.844(4)
P3 C31 1.830(5)
P3 C37 1.841(5)
P3 C44 1.872(5)
P4 C43 1.836(5)
P4 C45 1.841(5)
P4 C51 1.845(7)
C1 C2 1.378(7)
C1 C6 1.397(7)
C2 C3 1.384(8)
C2 H2 0.9500
C3 C4 1.376(9)
C3 H3 0.9500
C4 C5 1.394(9)
C4 H4 0.9500
C5 C6 1.375(8)
C5 H5 0.9500
C6 H6 0.9500
C7 C8 1.382(8)
C7 C12 1.384(8)
C8 C9 1.402(7)
C8 H8 0.9500
C9 C10 1.381(8)
C9 H9 0.9500
C10 C11 1.368(8)
C10 H10 0.9500
C11 C12 1.401(7)
C11 H11 0.9500
C12 H12 0.9500
C13 C14 1.528(7)
C13 H13A 0.9900
C13 H13B 0.9900
C14 H14A 0.9900
C14 H14B 0.9900
C15 C20 1.377(8)
C15 C16 1.396(8)
C16 C17 1.392(7)
C16 H16 0.9500
C17 C18 1.368(8)
C17 H17 0.9500
C18 C19 1.379(8)
C18 H18 0.9500
C19 C20 1.393(7)
C19 H19 0.9500
C20 H20 0.9500
C21 C26 1.390(7)
C21 C22 1.394(7)
C22 C23 1.385(7)
C22 H22 0.9500
C23 C24 1.369(9)
C23 H23 0.9500
C24 C25 1.386(8)
C24 H24 0.9500
C25 C26 1.390(7)
C25 H25 0.9500
C26 H26 0.9500
C31 C36 1.395(7)
C31 C32 1.399(8)
C32 C33 1.399(7)
C32 H32 0.9500
C33 C34 1.389(7)
C33 H33 0.9500
C34 C35 1.367(8)
C34 H34 0.9500
C35 C36 1.390(7)
C35 H35 0.9500
C36 H36 0.9500
C37 C42 1.386(8)
C37 C38 1.386(8)
C38 C39 1.387(7)
C38 H38 0.9500
C39 C40 1.368(8)
C39 H39 0.9500
C40 C41 1.380(8)
C40 H40 0.9500
C41 C42 1.399(7)
C41 H41 0.9500
C42 H42 0.9500
C43 C44 1.530(7)
C43 H43A 0.9900
C43 H43B 0.9900
C44 H44A 0.9900
C44 H44B 0.9900
C45 C50 1.391(8)
C45 C46 1.402(8)
C46 C47 1.396(8)
C46 H46 0.9500
C47 C48 1.381(10)
C47 H47 0.9500
C48 C49 1.368(10)
C48 H48 0.9500
C49 C50 1.403(9)
C49 H49 0.9500
C50 H50 0.9500
C51 C56 1.370(10)
C51 C52 1.399(10)
C52 C53 1.385(9)
C52 H52 0.9500
C53 C54 1.389(10)
C53 H53 0.9500
C54 C55 1.390(9)
C54 H54 0.9500
C55 C56 1.399(9)
C55 H55 0.9500
C56 H56 0.9500
C61 C62 1.200(7)
C62 C63 1.445(7)
C63 C68 1.393(8)
C63 C64 1.401(8)
C64 C65 1.399(9)
C64 H64 0.9500
C65 C66 1.364(11)
C65 H65 0.9500
C66 C67 1.366(11)
C66 H66 0.9500
C67 C68 1.394(9)
C67 H67 0.9500
C68 H68 0.9500
C71 C72 1.219(7)
C72 C73 1.420(6)
C73 C74 1.367(6)
C73 C78 1.404(7)
C74 C75 1.404(6)
C74 H74 0.9500
C75 C76 1.382(7)
C75 H75 0.9500
C76 N77 1.357(6)
C76 C79 1.476(7)
N77 C78 1.343(6)
N77 Yb1 2.463(4)
C78 H78 0.9500
C79 N84 1.350(6)
C79 C80 1.401(7)
C80 C81 1.381(7)
C80 H80 0.9500
C81 C82 1.389(7)
C81 H81 0.9500
C82 C83 1.381(7)
C82 H82 0.9500
C83 N84 1.337(6)
C83 H83 0.9500
N84 Yb1 2.462(4)
Yb1 O209 2.270(3)
Yb1 O101 2.285(4)
Yb1 O109 2.295(3)
Yb1 O301 2.300(3)
Yb1 O309 2.309(4)
Yb1 O201 2.318(4)
Yb1 C202 3.192(5)
Yb1 C208 3.199(5)
S1 C110 1.719(7)
S1 C113 1.723(7)
S2 C127 1.692(13)
S2 C130 1.741(8)
O101 C102 1.262(7)
C102 C107 1.364(9)
C102 C103 1.532(11)
C103 F105 1.253(15)
C103 F106 1.296(9)
C103 F104 1.299(15)
C107 C108 1.381(9)
C107 H107 0.9500
C108 O109 1.256(6)
C108 C110 1.496(8)
C110 C111 1.370(9)
C111 C112 1.422(11)
C111 H111 0.9500
C112 C113 1.342(11)
C112 C115 1.492(10)
C113 C114 1.507(10)
C114 H11A 0.9800
C114 H11B 0.9800
C114 H11C 0.9800
C115 C125 1.357(14)
C115 C116 1.52(2)
C116 F118 1.294(17)
C116 F117 1.344(18)
C116 C119 1.561(17)
C119 F121 1.232(18)
C119 C122 1.51(2)
C119 F120 1.67(2)
C122 F124 1.238(18)
C122 F123 1.298(15)
C122 C125 1.518(14)
C125 C126 1.440(16)
C126 C127 1.379(13)
C126 C129 1.449(15)
C127 C128 1.497(12)
C128 H12A 0.9800
C128 H12B 0.9800
C128 H12C 0.9800
C129 C130 1.368(16)
C129 H129 0.9500
C130 C131 1.421(13)
C131 C132 1.3900
C131 C136 1.3900
C132 C133 1.3900
C132 H132 0.9500
C133 C134 1.3900
C133 H133 0.9500
C134 C135 1.3900
C134 H134 0.9500
C135 C136 1.3900
C135 H135 0.9500
C136 H136 0.9500
S11 C213 1.714(6)
S11 C210 1.726(5)
S12 C230 1.725(8)
S12 C227 1.730(6)
O201 C202 1.253(6)
C202 C207 1.398(7)
C202 C203 1.534(8)
C203 F205 1.292(8)
C203 F204 1.313(11)
C203 F206 1.332(8)
C207 C208 1.399(7)
C207 H207 0.9500
C208 O209 1.262(6)
C208 C210 1.475(7)
C210 C211 1.361(8)
C211 C212 1.429(7)
C211 H211 0.9500
C212 C213 1.373(8)
C212 C215 1.463(8)
C213 C214 1.505(7)
C214 H21A 0.9800
C214 H21B 0.9800
C214 H21C 0.9800
C215 C225 1.360(8)
C215 C216 1.472(9)
C216 F218 1.286(9)
C216 F217 1.421(11)
C216 C219 1.541(10)
C219 F220 1.290(9)
C219 F221 1.305(11)
C219 C222 1.529(10)
C222 F224 1.324(11)
C222 F223 1.361(11)
C222 C225 1.485(10)
C225 C226 1.471(9)
C226 C227 1.341(10)
C226 C229 1.452(9)
C227 C228 1.494(9)
C228 H22A 0.9800
C228 H22B 0.9800
C228 H22C 0.9800
C229 C230 1.346(9)
C229 H229 0.9500
C230 C231 1.495(7)
C231 C232 1.3900
C231 C236 1.3900
C232 C233 1.3900
C232 H232 0.9500
C233 C234 1.3900
C233 H233 0.9500
C234 C235 1.3900
C234 H234 0.9500
C235 C236 1.3900
C235 H235 0.9500
C236 H236 0.9500
S21 C313 1.719(6)
S21 C310 1.725(5)
S22 C330 1.595(13)
S22 C327 1.675(15)
O301 C302 1.259(6)
C302 C307 1.362(8)
C302 C303 1.543(7)
C303 F305 1.296(7)
C303 F304 1.305(8)
C303 F306 1.321(7)
C307 C308 1.425(7)
C307 H307 0.9500
C308 O309 1.264(6)
C308 C310 1.458(8)
C310 C311 1.376(8)
C311 C312 1.413(9)
C311 H311 0.9500
C312 C313 1.382(9)
C312 C315 1.468(9)
C313 C314 1.490(9)
C314 H31A 0.9800
C314 H31B 0.9800
C314 H31C 0.9800
C315 C325 1.356(12)
C315 C316 1.522(12)
C316 F317 1.309(12)
C316 F318 1.338(12)
C316 C319 1.572(14)
C319 F320 1.311(13)
C319 F321 1.364(17)
C319 C322 1.527(18)
C322 F323 1.338(16)
C322 F324 1.352(15)
C322 C325 1.535(13)
C325 C326 1.502(17)
C326 C327 1.384(17)
C326 C329 1.414(18)
C327 C328 1.522(17)
C328 H32A 0.9800
C328 H32B 0.9800
C328 H32C 0.9800
C329 C330 1.393(17)
C329 H329 0.9500
C330 C331 1.544(16)
C331 C332 1.3900
C331 C336 1.3900
C332 C333 1.3900
C332 H332 0.9500
C333 C334 1.3900
C333 H333 0.9500
C334 C335 1.3900
C334 H334 0.9500
C335 C336 1.3900
C335 H335 0.9500
C336 H336 0.9500

loop_
_geom_torsion_atom_site_label_1
_geom_torsion_atom_site_label_2
_geom_torsion_atom_site_label_3
_geom_torsion_atom_site_label_4
_geom_torsion
C7 P1 C1 C2 -132.5(4)
C14 P1 C1 C2 123.0(4)
Ru1 P1 C1 C2 1.3(5)
C7 P1 C1 C6 48.7(5)
C14 P1 C1 C6 -55.8(4)
Ru1 P1 C1 C6 -177.5(3)
C6 C1 C2 C3 -1.7(8)
P1 C1 C2 C3 179.5(4)
C1 C2 C3 C4 0.7(9)
C2 C3 C4 C5 0.2(10)
C3 C4 C5 C6 0.0(9)
C4 C5 C6 C1 -1.0(8)
C2 C1 C6 C5 1.9(8)
P1 C1 C6 C5 -179.3(4)
C1 P1 C7 C8 24.6(5)
C14 P1 C7 C8 129.3(5)
Ru1 P1 C7 C8 -111.1(5)
C1 P1 C7 C12 -157.9(5)
C14 P1 C7 C12 -53.3(5)
Ru1 P1 C7 C12 66.4(5)
C12 C7 C8 C9 3.2(8)
P1 C7 C8 C9 -179.4(4)
C7 C8 C9 C10 -0.5(9)
C8 C9 C10 C11 -1.6(9)
C9 C10 C11 C12 0.9(9)
C8 C7 C12 C11 -3.9(9)
P1 C7 C12 C11 178.6(4)
C10 C11 C12 C7 1.9(9)
C15 P2 C13 C14 -75.3(4)
C21 P2 C13 C14 179.3(3)
Ru1 P2 C13 C14 50.8(4)
P2 C13 C14 P1 -41.1(4)
C7 P1 C14 C13 138.8(4)
C1 P1 C14 C13 -116.5(4)
Ru1 P1 C14 C13 13.2(4)
C13 P2 C15 C20 172.9(4)
C21 P2 C15 C20 -81.1(5)
Ru1 P2 C15 C20 56.4(5)
C13 P2 C15 C16 -10.1(5)
C21 P2 C15 C16 95.9(5)
Ru1 P2 C15 C16 -126.6(4)
C20 C15 C16 C17 -2.6(8)
P2 C15 C16 C17 -179.5(4)
C15 C16 C17 C18 3.0(8)
C16 C17 C18 C19 -1.0(8)
C17 C18 C19 C20 -1.4(8)
C16 C15 C20 C19 0.1(8)
P2 C15 C20 C19 177.2(4)
C18 C19 C20 C15 1.9(8)
C13 P2 C21 C26 94.8(5)
C15 P2 C21 C26 -12.3(5)
Ru1 P2 C21 C26 -148.3(4)
C13 P2 C21 C22 -82.1(4)
C15 P2 C21 C22 170.8(4)
Ru1 P2 C21 C22 34.8(5)
C26 C21 C22 C23 1.2(8)
P2 C21 C22 C23 178.2(4)
C21 C22 C23 C24 -1.1(9)
C22 C23 C24 C25 0.9(10)
C23 C24 C25 C26 -0.7(10)
C22 C21 C26 C25 -1.0(8)
P2 C21 C26 C25 -177.9(4)
C24 C25 C26 C21 0.7(9)
C37 P3 C31 C36 -134.7(5)
C44 P3 C31 C36 -35.1(5)
Ru1 P3 C31 C36 83.8(5)
C37 P3 C31 C32 51.0(5)
C44 P3 C31 C32 150.6(4)
Ru1 P3 C31 C32 -90.5(4)
C36 C31 C32 C33 -1.4(8)
P3 C31 C32 C33 173.1(4)
C31 C32 C33 C34 0.2(8)
C32 C33 C34 C35 0.5(8)
C33 C34 C35 C36 0.1(8)
C34 C35 C36 C31 -1.4(8)
C32 C31 C36 C35 2.0(8)
P3 C31 C36 C35 -172.4(4)
C31 P3 C37 C42 -144.4(5)
C44 P3 C37 C42 109.6(5)
Ru1 P3 C37 C42 -10.2(6)
C31 P3 C37 C38 41.9(5)
C44 P3 C37 C38 -64.0(5)
Ru1 P3 C37 C38 176.1(4)
C42 C37 C38 C39 -0.6(9)
P3 C37 C38 C39 173.3(5)
C37 C38 C39 C40 0.5(9)
C38 C39 C40 C41 0.0(9)
C39 C40 C41 C42 -0.5(9)
C38 C37 C42 C41 0.1(9)
P3 C37 C42 C41 -173.7(5)
C40 C41 C42 C37 0.4(9)
C45 P4 C43 C44 178.6(3)
C51 P4 C43 C44 74.1(4)
Ru1 P4 C43 C44 -54.2(3)
P4 C43 C44 P3 44.4(4)
C31 P3 C44 C43 107.7(4)
C37 P3 C44 C43 -149.6(4)
Ru1 P3 C44 C43 -15.7(4)
C43 P4 C45 C50 -137.6(5)
C51 P4 C45 C50 -34.8(5)
Ru1 P4 C45 C50 105.7(5)
C43 P4 C45 C46 45.1(5)
C51 P4 C45 C46 147.9(5)
Ru1 P4 C45 C46 -71.6(5)
C50 C45 C46 C47 2.0(8)
P4 C45 C46 C47 179.4(4)
C45 C46 C47 C48 -0.9(9)
C46 C47 C48 C49 -1.5(10)
C47 C48 C49 C50 2.8(11)
C46 C45 C50 C49 -0.8(9)
P4 C45 C50 C49 -178.1(5)
C48 C49 C50 C45 -1.6(10)
C43 P4 C51 C56 -120.9(7)
C45 P4 C51 C56 133.9(7)
Ru1 P4 C51 C56 -5.4(8)
C43 P4 C51 C52 57.0(7)
C45 P4 C51 C52 -48.2(7)
Ru1 P4 C51 C52 172.5(5)
C56 C51 C52 C53 0.7(12)
P4 C51 C52 C53 -177.3(6)
C51 C52 C53 C54 1.0(12)
C52 C53 C54 C55 -3.2(12)
C53 C54 C55 C56 3.7(12)
C52 C51 C56 C55 -0.1(12)
P4 C51 C56 C55 177.8(6)
C54 C55 C56 C51 -2.1(12)
C68 C63 C64 C65 0.4(9)
C62 C63 C64 C65 178.4(6)
C63 C64 C65 C66 -2.3(11)
C64 C65 C66 C67 2.9(12)
C65 C66 C67 C68 -1.6(12)
C66 C67 C68 C63 -0.3(10)
C64 C63 C68 C67 0.9(8)
C62 C63 C68 C67 -177.1(5)
C78 C73 C74 C75 2.6(7)
C72 C73 C74 C75 -175.8(4)
C73 C74 C75 C76 -0.8(7)
C74 C75 C76 N77 -1.5(7)
C74 C75 C76 C79 -179.1(4)
C75 C76 N77 C78 1.7(7)
C79 C76 N77 C78 179.5(4)
C75 C76 N77 Yb1 173.7(3)
C79 C76 N77 Yb1 -8.6(5)
C76 N77 C78 C73 0.3(7)
Yb1 N77 C78 C73 -171.6(3)
C74 C73 C78 N77 -2.5(7)
C72 C73 C78 N77 176.0(4)
N77 C76 C79 N84 5.2(6)
C75 C76 C79 N84 -177.1(4)
N77 C76 C79 C80 -173.7(4)
C75 C76 C79 C80 3.9(8)
N84 C79 C80 C81 0.8(8)
C76 C79 C80 C81 179.7(5)
C79 C80 C81 C82 -1.6(7)
C80 C81 C82 C83 1.6(7)
C81 C82 C83 N84 -0.9(8)
C82 C83 N84 C79 0.1(7)
C82 C83 N84 Yb1 -179.5(4)
C80 C79 N84 C83 -0.1(7)
C76 C79 N84 C83 -179.0(4)
C80 C79 N84 Yb1 179.5(4)
C76 C79 N84 Yb1 0.6(6)
Yb1 O101 C102 C107 10.5(11)
Yb1 O101 C102 C103 -168.6(6)
O101 C102 C103 F105 70.2(14)
C107 C102 C103 F105 -108.9(11)
O101 C102 C103 F106 -165.9(10)
C107 C102 C103 F106 15.0(15)
O101 C102 C103 F104 -46.1(13)
C107 C102 C103 F104 134.8(10)
O101 C102 C107 C108 -0.3(12)
C103 C102 C107 C108 178.7(8)
C102 C107 C108 O109 1.4(10)
C102 C107 C108 C110 -173.3(6)
C107 C108 O109 Yb1 -13.4(9)
C110 C108 O109 Yb1 161.6(4)
O109 C108 C110 C111 -176.6(7)
C107 C108 C110 C111 -1.4(10)
O109 C108 C110 S1 -1.0(7)
C107 C108 C110 S1 174.2(5)
C113 S1 C110 C111 -0.7(6)
C113 S1 C110 C108 -177.0(5)
C108 C110 C111 C112 175.2(6)
S1 C110 C111 C112 -0.6(8)
C110 C111 C112 C113 2.2(10)
C110 C111 C112 C115 -175.4(8)
C111 C112 C113 C114 178.2(7)
C115 C112 C113 C114 -4.4(14)
C111 C112 C113 S1 -2.6(9)
C115 C112 C113 S1 174.8(7)
C110 S1 C113 C112 1.9(6)
C110 S1 C113 C114 -178.8(6)
C113 C112 C115 C125 -51.9(14)
C111 C112 C115 C125 125.4(11)
C113 C112 C115 C116 130.1(12)
C111 C112 C115 C116 -52.7(14)
C125 C115 C116 F118 -119.5(13)
C112 C115 C116 F118 58.8(19)
C125 C115 C116 F117 118.0(11)
C112 C115 C116 F117 -63.6(14)
C125 C115 C116 C119 0.6(16)
C112 C115 C116 C119 178.9(10)
F118 C116 C119 F121 -48(3)
F117 C116 C119 F121 73(2)
C115 C116 C119 F121 -171.3(17)
F118 C116 C119 C122 122.9(16)
F117 C116 C119 C122 -116.4(17)
C115 C116 C119 C122 -0.4(18)
F118 C116 C119 F120 -130.9(17)
F117 C116 C119 F120 -10.1(19)
C115 C116 C119 F120 105.9(14)
F121 C119 C122 F124 51(2)
C116 C119 C122 F124 -118.6(14)
F120 C119 C122 F124 141.5(11)
F121 C119 C122 F123 -69(3)
C116 C119 C122 F123 121.2(14)
F120 C119 C122 F123 21.2(14)
F121 C119 C122 C125 170(2)
C116 C119 C122 C125 0.1(18)
F120 C119 C122 C125 -99.8(12)
C112 C115 C125 C126 -2.4(17)
C116 C115 C125 C126 175.7(12)
C112 C115 C125 C122 -178.7(10)
C116 C115 C125 C122 -0.6(15)
F124 C122 C125 C115 102(2)
F123 C122 C125 C115 -114.7(14)
C119 C122 C125 C115 0.3(15)
F124 C122 C125 C126 -75(2)
F123 C122 C125 C126 68.5(17)
C119 C122 C125 C126 -176.6(11)
C115 C125 C126 C127 -41.8(16)
C122 C125 C126 C127 134.3(11)
C115 C125 C126 C129 137.0(10)
C122 C125 C126 C129 -46.9(14)
C125 C126 C127 C128 -2.9(15)
C129 C126 C127 C128 178.2(8)
C125 C126 C127 S2 179.1(8)
C129 C126 C127 S2 0.2(9)
C130 S2 C127 C126 -0.1(7)
C130 S2 C127 C128 -178.3(7)
C127 C126 C129 C130 -0.2(11)
C125 C126 C129 C130 -179.2(8)
C126 C129 C130 C131 -178.4(8)
C126 C129 C130 S2 0.2(10)
C127 S2 C130 C129 -0.1(7)
C127 S2 C130 C131 178.6(7)
C129 C130 C131 C132 12.4(12)
S2 C130 C131 C132 -166.0(5)
C129 C130 C131 C136 -169.7(8)
S2 C130 C131 C136 11.9(10)
C136 C131 C132 C133 0.0
C130 C131 C132 C133 177.9(8)
C131 C132 C133 C134 0.0
C132 C133 C134 C135 0.0
C133 C134 C135 C136 0.0
C134 C135 C136 C131 0.0
C132 C131 C136 C135 0.0
C130 C131 C136 C135 -177.8(8)
Yb1 O201 C202 C207 27.9(8)
Yb1 O201 C202 C203 -153.7(5)
O201 C202 C203 F205 51.1(9)
C207 C202 C203 F205 -130.3(7)
Yb1 C202 C203 F205 23.7(13)
O201 C202 C203 F204 -68.2(8)
C207 C202 C203 F204 110.3(7)
Yb1 C202 C203 F204 -95.7(9)
O201 C202 C203 F206 172.3(6)
C207 C202 C203 F206 -9.1(10)
Yb1 C202 C203 F206 144.8(6)
O201 C202 C207 C208 6.0(10)
C203 C202 C207 C208 -172.3(6)
Yb1 C202 C207 C208 22.5(6)
C202 C207 C208 O209 -2.9(9)
C202 C207 C208 C210 176.7(5)
C202 C207 C208 Yb1 -22.4(6)
C207 C208 O209 Yb1 -36.3(7)
C210 C208 O209 Yb1 144.1(4)
O209 C208 C210 C211 -22.1(7)
C207 C208 C210 C211 158.3(5)
Yb1 C208 C210 C211 8.8(9)
O209 C208 C210 S11 160.8(4)
C207 C208 C210 S11 -18.8(7)
Yb1 C208 C210 S11 -168.3(3)
C213 S11 C210 C211 -0.3(4)
C213 S11 C210 C208 177.2(5)
C208 C210 C211 C212 -176.1(5)
S11 C210 C211 C212 1.4(6)
C210 C211 C212 C213 -2.1(7)
C210 C211 C212 C215 179.5(5)
C211 C212 C213 C214 -173.8(6)
C215 C212 C213 C214 4.5(10)
C211 C212 C213 S11 1.8(6)
C215 C212 C213 S11 -179.8(5)
C210 S11 C213 C212 -0.9(5)
C210 S11 C213 C214 175.1(5)
C213 C212 C215 C225 53.0(11)
C211 C212 C215 C225 -128.8(7)
C213 C212 C215 C216 -122.2(7)
C211 C212 C215 C216 55.9(9)
C225 C215 C216 F218 139.2(8)
C212 C215 C216 F218 -44.7(11)
C225 C215 C216 F217 -108.7(7)
C212 C215 C216 F217 67.5(8)
C225 C215 C216 C219 8.5(9)
C212 C215 C216 C219 -175.3(6)
F218 C216 C219 F220 90.6(10)
F217 C216 C219 F220 -19.5(10)
C215 C216 C219 F220 -136.9(8)
F218 C216 C219 F221 -30.3(10)
F217 C216 C219 F221 -140.4(7)
C215 C216 C219 F221 102.2(8)
F218 C216 C219 C222 -147.5(8)
F217 C216 C219 C222 102.5(8)
C215 C216 C219 C222 -14.9(9)
F220 C219 C222 F224 -99.8(10)
F221 C219 C222 F224 23.4(10)
C216 C219 C222 F224 139.6(8)
F220 C219 C222 F223 16.9(11)
F221 C219 C222 F223 140.1(8)
C216 C219 C222 F223 -103.7(8)
F220 C219 C222 C225 136.5(8)
F221 C219 C222 C225 -100.3(9)
C216 C219 C222 C225 15.9(10)
C212 C215 C225 C226 8.8(13)
C216 C215 C225 C226 -175.6(8)
C212 C215 C225 C222 -173.5(7)
C216 C215 C225 C222 2.1(9)
F224 C222 C225 C215 -132.2(7)
F223 C222 C225 C215 105.3(7)
C219 C222 C225 C215 -11.9(10)
F224 C222 C225 C226 45.9(10)
F223 C222 C225 C226 -76.7(10)
C219 C222 C225 C226 166.1(7)
C215 C225 C226 C227 44.0(12)
C222 C225 C226 C227 -133.6(8)
C215 C225 C226 C229 -143.2(7)
C222 C225 C226 C229 39.2(10)
C229 C226 C227 C228 -178.6(7)
C225 C226 C227 C228 -5.4(12)
C229 C226 C227 S12 0.3(8)
C225 C226 C227 S12 173.5(5)
C230 S12 C227 C226 -0.6(6)
C230 S12 C227 C228 178.5(5)
C227 C226 C229 C230 0.3(9)
C225 C226 C229 C230 -173.3(6)
C226 C229 C230 C231 176.5(6)
C226 C229 C230 S12 -0.7(7)
C227 S12 C230 C229 0.7(6)
C227 S12 C230 C231 -176.7(6)
C229 C230 C231 C232 -4.1(10)
S12 C230 C231 C232 172.8(4)
C229 C230 C231 C236 179.5(6)
S12 C230 C231 C236 -3.7(7)
C236 C231 C232 C233 0.0
C230 C231 C232 C233 -176.5(6)
C231 C232 C233 C234 0.0
C232 C233 C234 C235 0.0
C233 C234 C235 C236 0.0
C234 C235 C236 C231 0.0
C232 C231 C236 C235 0.0
C230 C231 C236 C235 176.4(6)
Yb1 O301 C302 C307 -26.2(8)
Yb1 O301 C302 C303 153.9(3)
O301 C302 C303 F305 53.1(7)
C307 C302 C303 F305 -126.8(6)
O301 C302 C303 F304 -65.6(7)
C307 C302 C303 F304 114.5(7)
O301 C302 C303 F306 174.3(5)
C307 C302 C303 F306 -5.6(8)
O301 C302 C307 C308 -0.6(9)
C303 C302 C307 C308 179.3(5)
C302 C307 C308 O309 1.8(8)
C302 C307 C308 C310 -177.9(5)
C307 C308 O309 Yb1 24.8(7)
C310 C308 O309 Yb1 -155.5(3)
O309 C308 C310 C311 -177.6(6)
C307 C308 C310 C311 2.1(9)
O309 C308 C310 S21 3.9(6)
C307 C308 C310 S21 -176.3(4)
C313 S21 C310 C311 0.1(5)
C313 S21 C310 C308 178.8(4)
C308 C310 C311 C312 -179.6(6)
S21 C310 C311 C312 -1.0(7)
C310 C311 C312 C313 1.7(9)
C310 C311 C312 C315 179.7(7)
C311 C312 C313 C314 176.6(7)
C315 C312 C313 C314 -1.4(12)
C311 C312 C313 S21 -1.6(8)
C315 C312 C313 S21 -179.6(6)
C310 S21 C313 C312 0.9(5)
C310 S21 C313 C314 -177.5(6)
C313 C312 C315 C325 -63.7(13)
C311 C312 C315 C325 118.5(11)
C313 C312 C315 C316 111.4(9)
C311 C312 C315 C316 -66.4(11)
C325 C315 C316 F317 105.0(10)
C312 C315 C316 F317 -70.8(11)
C325 C315 C316 F318 -133.0(10)
C312 C315 C316 F318 51.2(12)
C325 C315 C316 C319 -15.8(13)
C312 C315 C316 C319 168.4(9)
F317 C316 C319 F320 29.1(16)
F318 C316 C319 F320 -91.1(14)
C315 C316 C319 F320 150.7(12)
F317 C316 C319 F321 149.2(10)
F318 C316 C319 F321 29.0(13)
C315 C316 C319 F321 -89.2(11)
F317 C316 C319 C322 -95.8(13)
F318 C316 C319 C322 144.0(11)
C315 C316 C319 C322 25.8(14)
F320 C319 C322 F323 -28.2(16)
F321 C319 C322 F323 -149.0(9)
C316 C319 C322 F323 94.6(11)
F320 C319 C322 F324 88.1(16)
F321 C319 C322 F324 -32.6(13)
C316 C319 C322 F324 -149.0(11)
F320 C319 C322 C325 -150.1(12)
F321 C319 C322 C325 89.1(11)
C316 C319 C322 C325 -27.3(15)
C312 C315 C325 C326 -11.4(18)
C316 C315 C325 C326 173.3(12)
C312 C315 C325 C322 174.0(9)
C316 C315 C325 C322 -1.3(13)
F323 C322 C325 C315 -101.7(12)
F324 C322 C325 C315 139.4(11)
C319 C322 C325 C315 18.6(15)
F323 C322 C325 C326 83.6(17)
F324 C322 C325 C326 -35.4(18)
C319 C322 C325 C326 -156.1(13)
C315 C325 C326 C327 157.6(13)
C322 C325 C326 C327 -29(2)
C315 C325 C326 C329 -28(2)
C322 C325 C326 C329 145.8(13)
C329 C326 C327 C328 -171.8(13)
C325 C326 C327 C328 3(3)
C329 C326 C327 S22 4.4(16)
C325 C326 C327 S22 179.3(11)
C330 S22 C327 C326 -1.2(12)
C330 S22 C327 C328 175.5(11)
C327 C326 C329 C330 -6.4(18)
C325 C326 C329 C330 178.3(11)
C326 C329 C330 C331 -176.4(11)
C326 C329 C330 S22 5.6(16)
C327 S22 C330 C329 -2.6(12)
C327 S22 C330 C331 179.3(10)
C329 C330 C331 C332 -23.3(17)
S22 C330 C331 C332 154.4(8)
C329 C330 C331 C336 157.4(12)
S22 C330 C331 C336 -24.8(13)
C336 C331 C332 C333 0.0
C330 C331 C332 C333 -179.2(8)
C331 C332 C333 C334 0.0
C332 C333 C334 C335 0.0
C333 C334 C335 C336 0.0
C334 C335 C336 C331 0.0
C332 C331 C336 C335 0.0
C330 C331 C336 C335 179.2(8)
